data_4075875
loop_
_publ_author_name
'Kazul'kin, Denis N.'
'Ryabov, Alexey N.'
'Izmer, Vyatcheslav V.'
'Churakov, Andrei V.'
'Beletskaya, Irina P.'
'Burns, Carol J.'
'Voskoboynikov, Alexander Z.'

_publ_section_title
;
 Zirconium Complexes Involving 2-Phosphorus-Substituted Indenyl Fragments
;
_journal_issue 12
_journal_name_full Organometallics
_journal_page_first 3024
_journal_paper_doi 10.1021/om050236h
_journal_volume 24
_journal_year 2005
_chemical_formula_sum 'C26 H30 Cl2 P2 Zr'
_chemical_formula_weight 566.56
_chemical_name_systematic
; 
 ? 
;
_space_group_IT_number 19
_symmetry_cell_setting orthorhombic
_symmetry_space_group_name_Hall 'P 2ac 2ab'
_symmetry_space_group_name_H-M 'P 21 21 21'
_atom_sites_solution_hydrogens geom
_atom_sites_solution_primary direct
_atom_sites_solution_secondary difmap
_audit_creation_method SHELXL-97
_cell_angle_alpha 90.00
_cell_angle_beta 90.00
_cell_angle_gamma 90.00
_cell_formula_units_Z 4
_cell_length_a 10.1403(18)
_cell_length_b 11.598(2)
_cell_length_c 21.762(4)
_cell_measurement_reflns_used 912
_cell_measurement_temperature 120(2)
_cell_measurement_theta_max 24.82
_cell_measurement_theta_min 3.34
_cell_volume 2559.4(8)
_computing_cell_refinement 'SAINTPlus (Bruker, 1998a)'
_computing_data_collection 'SMART (Bruker, 1998b)'
_computing_data_reduction 'SAINTPlus (Bruker, 1998a)'
_computing_molecular_graphics 'SHELXTL ver. 5.1 (Sheldrick, 1998b)'
_computing_publication_material 'SHELXTL ver. 5.1 (Sheldrick, 1998b)'
_computing_structure_refinement 'SHELXTL ver. 5.1 (Sheldrick, 1998b)'
_computing_structure_solution 'SHELXTL ver. 5.1 (Sheldrick, 1998b)'
_diffrn_ambient_temperature 120(2)
_diffrn_measured_fraction_theta_full 0.988
_diffrn_measured_fraction_theta_max 0.988
_diffrn_measurement_device_type 'Bruker SMART 1000 CCD area detector'
_diffrn_measurement_method 'phi and omega scans'
_diffrn_radiation_monochromator graphite
_diffrn_radiation_source 'fine-focus sealed tube'
_diffrn_radiation_type MoK\a
_diffrn_radiation_wavelength 0.71073
_diffrn_reflns_av_R_equivalents 0.0538
_diffrn_reflns_av_sigmaI/netI 0.0505
_diffrn_reflns_limit_h_max 12
_diffrn_reflns_limit_h_min -12
_diffrn_reflns_limit_k_max 13
_diffrn_reflns_limit_k_min -14
_diffrn_reflns_limit_l_max 26
_diffrn_reflns_limit_l_min -26
_diffrn_reflns_number 18501
_diffrn_reflns_theta_full 26.03
_diffrn_reflns_theta_max 26.03
_diffrn_reflns_theta_min 2.22
_exptl_absorpt_coefficient_mu 0.776
_exptl_absorpt_correction_T_max 0.702
_exptl_absorpt_correction_T_min 0.862
_exptl_absorpt_correction_type multi-scan
_exptl_absorpt_process_details 'SADABS (Sheldrick, 1998a)'
_exptl_crystal_colour yellow
_exptl_crystal_density_diffrn 1.470
_exptl_crystal_density_method 'not measured'
_exptl_crystal_description plate
_exptl_crystal_F_000 1160
_exptl_crystal_size_max 0.45
_exptl_crystal_size_mid 0.30
_exptl_crystal_size_min 0.20
_refine_diff_density_max 0.778
_refine_diff_density_min -0.855
_refine_diff_density_rms
;0.111  
Bruker (1998a) SAINTPlus Data Reduction and Correction Program v. 6.01, Bruker 
AXS, Madison, Wisconsin, USA. 

Bruker (1998b) SMART. Bruker Molecular Analysis Research Tool, 
v. 5.059. Bruker AXS, Madison, Wisconsin, USA. 

Sheldrick G.M. (1998a). SADABS v.2.01, Bruker/Siemens Area Detector 
Absorption Correction Program, Bruker AXS, Madison, Wisconsin, USA. 

Sheldrick G.M. (1998b). SHELXTL v. 5.10, Structure Determination Software 
Suite, Bruker AXS, Madison, Wisconsin, USA. 
;
_refine_ls_abs_structure_details 'Flack H D (1983), Acta Cryst. A39, 876-881'
_refine_ls_abs_structure_Flack 0.47(16)
_refine_ls_extinction_method none
_refine_ls_goodness_of_fit_ref 1.012
_refine_ls_hydrogen_treatment constr
_refine_ls_matrix_type full
_refine_ls_number_parameters 452
_refine_ls_number_reflns 5003
_refine_ls_number_restraints 42
_refine_ls_restrained_S_all 1.017
_refine_ls_R_factor_all 0.0937
_refine_ls_R_factor_gt 0.0702
_refine_ls_shift/su_max 0.212
_refine_ls_shift/su_mean 0.022
_refine_ls_structure_factor_coef Fsqd
_refine_ls_weighting_details 'calc w=1/[\s^2^(Fo^2^)+(0.0892P)^2^+8.9814P] where P=(Fo^2^+2Fc^2^)/3'
_refine_ls_weighting_scheme calc
_refine_ls_wR_factor_gt 0.1692
_refine_ls_wR_factor_ref 0.1855
_reflns_number_gt 3717
_reflns_number_total 5003
_reflns_threshold_expression I>2\s(I)
_cod_data_source_file om050236hsi20050329_122823.cif
_cod_data_source_block z
_cod_depositor_comments
;
The following automatic conversions were performed:

'_symmetry_cell_setting' value 'Orthorhombic' changed to
'orthorhombic' according to
/home/saulius/struct/CIF-dictionaries/cif_core.dic dictionary named
'cif_core.dic' version 2.4.1 from 2010-06-29.

Automatic conversion script
Id: cif_fix_values 1715 2011-07-08 13:25:40Z adriana 
;
_cod_original_cell_volume 2559.5(8)
_cod_original_sg_symbol_H-M 'P 2(1) 2(1) 2(1)'
_cod_database_code 4075875

loop_
_symmetry_equiv_pos_as_xyz
'x, y, z'
'-x+1/2, -y, z+1/2'
'-x, y+1/2, -z+1/2'
'x+1/2, -y+1/2, -z'

loop_
_atom_site_label
_atom_site_type_symbol
_atom_site_fract_x
_atom_site_fract_y
_atom_site_fract_z
_atom_site_U_iso_or_equiv
_atom_site_adp_type
_atom_site_occupancy
_atom_site_symmetry_multiplicity
_atom_site_calc_flag
_atom_site_refinement_flags
_atom_site_disorder_assembly
_atom_site_disorder_group
Zr1 Zr 2.80715(5) 0.50006(11) 0.11808(3) 0.0382(2) Uani 1 1 d . . .
Cl1 Cl 2.7740(8) 0.6858(9) 0.0627(3) 0.061(2) Uani 0.547(11) 1 d P D .
Cl1' Cl 2.7481(9) 0.6288(11) 0.0382(6) 0.068(3) Uani 0.453(11) 1 d P D .
Cl2 Cl 2.7714(6) 0.3140(7) 0.0605(2) 0.047(2) Uani 0.547(11) 1 d P D .
Cl2' Cl 2.7473(7) 0.3751(8) 0.0384(4) 0.051(3) Uani 0.453(11) 1 d P D .
P1 P 2.9968(8) 0.5668(5) 0.2673(2) 0.0484(16) Uani 0.50 1 d P A 1
C1A C 3.1937(15) 0.531(2) 0.2882(7) 0.058(10) Uani 0.50 1 d PD A 1
C2A C 3.2761(14) 0.5772(14) 0.2386(6) 0.032(3) Uani 0.50 1 d PD A 1
H2AA H 3.3665 0.5565 0.2458 0.048 Uiso 0.50 1 calc PR A 1
H2AB H 3.2682 0.6597 0.2376 0.048 Uiso 0.50 1 calc PR A 1
H2AC H 3.2476 0.5457 0.2001 0.048 Uiso 0.50 1 calc PR A 1
C3A C 3.2091(14) 0.5836(12) 0.3482(6) 0.033(3) Uani 0.50 1 d PD A 1
H3AA H 3.2962 0.5684 0.3634 0.049 Uiso 0.50 1 calc PR A 1
H3AB H 3.1452 0.5518 0.3760 0.049 Uiso 0.50 1 calc PR A 1
H3AC H 3.1960 0.6654 0.3450 0.049 Uiso 0.50 1 calc PR A 1
C4A C 3.214(4) 0.404(2) 0.2923(11) 0.090(14) Uani 0.50 1 d PD A 1
H4AA H 3.3052 0.3878 0.3008 0.135 Uiso 0.50 1 calc PR A 1
H4AB H 3.1897 0.3685 0.2540 0.135 Uiso 0.50 1 calc PR A 1
H4AC H 3.1604 0.3728 0.3247 0.135 Uiso 0.50 1 calc PR A 1
P2 P 2.8574(8) 0.4149(4) 0.2840(2) 0.0538(19) Uani 0.50 1 d P B 2
C1B C 2.712(4) 0.4365(17) 0.3518(9) 0.082(13) Uani 0.50 1 d PD B 2
C2B C 2.6965(18) 0.5524(17) 0.3579(10) 0.049(5) Uani 0.50 1 d PD B 2
H2BA H 2.6315 0.5681 0.3889 0.074 Uiso 0.50 1 calc PR B 2
H2BB H 2.6681 0.5845 0.3194 0.074 Uiso 0.50 1 calc PR B 2
H2BC H 2.7790 0.5865 0.3696 0.074 Uiso 0.50 1 calc PR B 2
C3B C 2.612(5) 0.366(3) 0.3481(19) 0.31(4) Uani 0.50 1 d PD B 2
H3BA H 2.5519 0.3804 0.3813 0.466 Uiso 0.50 1 calc PR B 2
H3BB H 2.6431 0.2877 0.3506 0.466 Uiso 0.50 1 calc PR B 2
H3BC H 2.5673 0.3770 0.3097 0.466 Uiso 0.50 1 calc PR B 2
C4B C 2.7637 0.3733 0.3997 0.090 Uani 0.50 1 d PD B 2
H4BD H 2.7049 0.3766 0.4342 0.135 Uiso 0.50 1 calc PR B 2
H4BE H 2.8478 0.4046 0.4111 0.135 Uiso 0.50 1 calc PR B 2
H4BF H 2.7745 0.2946 0.3871 0.135 Uiso 0.50 1 calc PR B 2
P1' P 2.9838(9) 0.4393(5) 0.2646(2) 0.0546(19) Uani 0.50 1 d P A 3
C1AA C 3.130(2) 0.499(3) 0.3024(8) 0.067(6) Uani 0.50 1 d PD A 3
C2AA C 3.099(5) 0.482(6) 0.3725(15) 0.43(7) Uani 0.50 1 d PD A 3
H2AD H 3.1726 0.5081 0.3965 0.651 Uiso 0.50 1 calc PR A 3
H2AE H 3.0834 0.4018 0.3806 0.651 Uiso 0.50 1 calc PR A 3
H2AF H 3.0219 0.5258 0.3833 0.651 Uiso 0.50 1 calc PR A 3
C3AA C 3.207(5) 0.404(5) 0.277(4) 0.39(7) Uani 0.50 1 d PD A 3
H3AD H 3.2980 0.4129 0.2885 0.581 Uiso 0.50 1 calc PR A 3
H3AE H 3.2006 0.4054 0.2327 0.581 Uiso 0.50 1 calc PR A 3
H3AF H 3.1742 0.3322 0.2920 0.581 Uiso 0.50 1 calc PR A 3
C4AA C 3.185(3) 0.6097(17) 0.2939(9) 0.057(7) Uani 0.50 1 d PD A 3
H4AD H 3.2637 0.6165 0.3180 0.085 Uiso 0.50 1 calc PR A 3
H4AE H 3.1226 0.6673 0.3066 0.085 Uiso 0.50 1 calc PR A 3
H4AF H 3.2058 0.6204 0.2512 0.085 Uiso 0.50 1 calc PR A 3
P2' P 2.8495(12) 0.5824(6) 0.2788(3) 0.105(4) Uani 0.50 1 d P C 4
C1BB C 2.793(3) 0.5350(17) 0.3595(10) 0.072(7) Uani 0.50 1 d PD C 4
C2BB C 2.9019(15) 0.5576(14) 0.4086(6) 0.039(4) Uani 0.50 1 d PD C 4
H2BD H 2.8687 0.5380 0.4486 0.059 Uiso 0.50 1 calc PR C 4
H2BE H 2.9262 0.6376 0.4079 0.059 Uiso 0.50 1 calc PR C 4
H2BF H 2.9779 0.5112 0.3996 0.059 Uiso 0.50 1 calc PR C 4
C3BB C 2.705(2) 0.637(2) 0.3703(13) 0.091(10) Uani 0.50 1 d PD C 4
H3BD H 2.6650 0.6304 0.4101 0.137 Uiso 0.50 1 calc PR C 4
H3BE H 2.6380 0.6390 0.3393 0.137 Uiso 0.50 1 calc PR C 4
H3BF H 2.7565 0.7064 0.3685 0.137 Uiso 0.50 1 calc PR C 4
C4BB C 2.754(4) 0.422(2) 0.3688(8) 0.075(13) Uani 0.50 1 d PD C 4
H4BA H 2.7234 0.4131 0.4103 0.112 Uiso 0.50 1 calc PR C 4
H4BB H 2.8266 0.3713 0.3615 0.112 Uiso 0.50 1 calc PR C 4
H4BC H 2.6833 0.4040 0.3409 0.112 Uiso 0.50 1 calc PR C 4
C1 C 3.0078(10) 0.5230(18) 0.1846(4) 0.088(6) Uani 1 1 d . A .
C2 C 3.0100(13) 0.4143(14) 0.1504(7) 0.086(6) Uani 1 1 d . A .
H2A H 3.0189 0.3375 0.1687 0.103 Uiso 1 1 calc R . .
C3 C 3.0459(8) 0.4452(9) 0.0852(4) 0.029(2) Uani 1 1 d . A .
C4 C 3.0731(15) 0.3822(13) 0.0331(7) 0.078(5) Uani 1 1 d . . .
H4A H 3.0705 0.3020 0.0329 0.093 Uiso 1 1 calc R D .
C5 C 3.1058(17) 0.448(2) -0.0209(6) 0.106(6) Uani 1 1 d . D .
H5A H 3.1305 0.4115 -0.0573 0.127 Uiso 1 1 calc R . .
C6 C 3.0989(14) 0.566(2) -0.0165(8) 0.104(7) Uani 1 1 d . . .
H6A H 3.1144 0.6082 -0.0523 0.125 Uiso 1 1 calc R D .
C7 C 3.0736(14) 0.6234(12) 0.0315(8) 0.081(5) Uani 1 1 d . A .
H7A H 3.0737 0.7035 0.0296 0.098 Uiso 1 1 calc R . .
C8 C 3.0439(13) 0.5664(10) 0.0906(5) 0.046(3) Uani 1 1 d . A .
C9 C 3.0188(12) 0.6050(13) 0.1470(5) 0.065(4) Uani 1 1 d . A .
H9A H 3.0227 0.6864 0.1589 0.078 Uiso 1 1 calc R . .
C10 C 2.7385(14) 0.451(2) 0.2294(6) 0.060(9) Uani 0.50 1 d PD D 1
C11 C 2.7062(17) 0.565(3) 0.2161(7) 0.110(17) Uani 0.50 1 d PD D 1
C12 C 2.6039(16) 0.584(3) 0.1729(6) 0.058(10) Uani 0.50 1 d PD D 1
C13 C 2.5166(17) 0.6681(16) 0.1441(10) 0.046(5) Uani 0.50 1 d PD D 1
C14 C 2.4174(17) 0.6365(15) 0.1062(10) 0.053(6) Uani 0.50 1 d PD D 1
C15 C 2.395(2) 0.524(2) 0.0858(15) 0.090(14) Uani 0.50 1 d PD D 1
C16 C 2.471(2) 0.439(2) 0.1096(12) 0.066(7) Uani 0.50 1 d PD D 1
C17 C 2.568(2) 0.477(2) 0.1517(12) 0.063(12) Uani 0.50 1 d PD D 1
C18 C 2.6521(14) 0.4057(11) 0.1873(6) 0.010(3) Uani 0.50 1 d PD D 1
C10' C 2.7318 0.5077 0.2257 0.150 Uiso 0.50 1 d PD B 2
C11' C 2.669(3) 0.5970(17) 0.1948(11) 0.17(3) Uani 0.50 1 d PD B 2
C12' C 2.568(2) 0.566(3) 0.1497(10) 0.102(18) Uani 0.50 1 d PD B 2
C13' C 2.469(2) 0.567(4) 0.1005(14) 0.14(2) Uani 0.50 1 d PD B 2
C14' C 2.396(4) 0.477(3) 0.0729(18) 0.12(2) Uani 0.50 1 d PD B 2
C15' C 2.410(3) 0.348(2) 0.0867(13) 0.077(8) Uani 0.50 1 d PD B 2
C16' C 2.503(3) 0.3254(19) 0.1341(12) 0.082(9) Uani 0.50 1 d PD B 2
C17' C 2.587(3) 0.418(3) 0.1592(11) 0.054(9) Uani 0.50 1 d PD B 2
C18' C 2.6853(16) 0.4057(15) 0.2059(7) 0.040(6) Uani 0.50 1 d PD B 2

loop_
_atom_site_aniso_label
_atom_site_aniso_U_11
_atom_site_aniso_U_22
_atom_site_aniso_U_33
_atom_site_aniso_U_23
_atom_site_aniso_U_13
_atom_site_aniso_U_12
Zr1 0.0195(3) 0.0612(4) 0.0341(3) 0.0157(5) 0.0005(2) -0.0001(7)
Cl1 0.049(4) 0.089(6) 0.046(3) 0.023(3) -0.006(3) 0.019(4)
Cl1' 0.050(5) 0.077(7) 0.077(6) 0.052(5) -0.027(4) -0.004(4)
Cl2 0.038(3) 0.076(4) 0.026(2) 0.010(2) -0.005(2) -0.030(3)
Cl2' 0.038(4) 0.072(6) 0.043(4) -0.020(4) -0.013(3) 0.020(3)
P1 0.077(5) 0.041(3) 0.027(2) -0.0036(19) -0.021(3) 0.012(3)
C1A 0.008(7) 0.14(3) 0.025(7) 0.027(12) 0.028(6) 0.047(13)
C2A 0.018(7) 0.055(9) 0.024(6) -0.005(6) 0.020(6) -0.004(6)
C3A 0.025(7) 0.038(8) 0.037(7) 0.013(6) -0.009(6) 0.003(7)
C4A 0.17(4) 0.045(15) 0.051(12) -0.012(10) -0.020(17) 0.08(2)
P2 0.122(6) 0.022(2) 0.018(2) 0.0082(17) 0.011(3) 0.007(3)
C1B 0.23(4) 0.000(9) 0.017(12) 0.038(8) -0.004(14) 0.043(14)
C2B 0.012(7) 0.046(11) 0.089(14) 0.028(10) 0.014(9) -0.003(8)
C3B 0.47(8) 0.13(3) 0.33(5) -0.17(3) 0.41(6) -0.21(4)
C4B 0.090 0.090 0.090 0.000 0.000 0.000
P1' 0.105(6) 0.035(3) 0.024(2) 0.0117(19) -0.005(3) -0.026(3)
C1AA 0.069(13) 0.075(13) 0.059(11) 0.022(15) -0.062(10) -0.035(19)
C2AA 0.42(8) 0.73(13) 0.16(3) 0.32(6) -0.22(5) -0.49(10)
C3AA 0.21(5) 0.19(5) 0.76(15) -0.31(8) -0.39(8) 0.12(4)
C4AA 0.077(18) 0.047(12) 0.047(11) -0.036(9) 0.017(12) 0.014(13)
P2' 0.219(12) 0.046(4) 0.050(3) -0.008(3) 0.078(5) -0.049(5)
C1BB 0.11(2) 0.055(14) 0.051(11) -0.007(9) 0.013(13) 0.017(14)
C2BB 0.045(9) 0.044(8) 0.029(7) -0.016(6) 0.011(6) -0.014(7)
C3BB 0.051(13) 0.084(18) 0.14(2) -0.015(17) 0.074(16) -0.029(15)
C4BB 0.18(4) 0.041(16) 0.000(9) 0.024(8) -0.001(11) 0.059(18)
C1 0.039(5) 0.196(18) 0.029(4) -0.046(9) -0.015(4) 0.040(9)
C2 0.034(7) 0.114(12) 0.108(11) 0.087(10) -0.030(7) -0.005(7)
C3 0.002(4) 0.056(6) 0.029(4) 0.008(3) 0.001(3) -0.008(3)
C4 0.044(8) 0.100(11) 0.088(10) -0.027(8) -0.001(7) -0.027(8)
C5 0.082(13) 0.193(19) 0.044(7) 0.011(9) 0.044(7) -0.001(12)
C6 0.032(7) 0.190(18) 0.090(11) 0.090(12) 0.028(7) 0.005(11)
C7 0.040(8) 0.075(9) 0.130(13) 0.061(9) 0.042(8) -0.016(7)
C8 0.044(7) 0.036(6) 0.059(6) -0.006(4) 0.004(5) -0.014(5)
C9 0.029(6) 0.126(11) 0.040(6) -0.017(6) 0.016(5) -0.037(7)
C10 0.000(7) 0.18(3) 0.000(7) 0.027(9) -0.006(5) 0.050(10)
C11 0.016(10) 0.31(5) 0.000(6) 0.041(14) -0.003(7) 0.000(18)
C12 0.035(13) 0.13(2) 0.010(7) 0.005(11) -0.044(8) 0.065(14)
C13 0.017(9) 0.035(11) 0.087(14) -0.001(10) 0.005(9) -0.026(8)
C14 0.001(7) 0.037(10) 0.120(18) 0.029(11) -0.008(10) 0.014(8)
C15 0.022(13) 0.08(2) 0.17(2) -0.08(2) -0.022(15) 0.047(15)
C16 0.032(12) 0.059(14) 0.107(19) -0.014(12) -0.042(13) 0.014(11)
C17 0.015(11) 0.07(3) 0.10(3) -0.03(2) 0.035(14) -0.026(14)
C18 0.000(8) 0.030(7) 0.000(7) 0.023(5) -0.044(5) 0.016(6)
C11' 0.32(6) 0.058(18) 0.13(3) 0.030(18) 0.15(4) 0.16(3)
C12' 0.011(12) 0.17(4) 0.12(3) 0.15(3) 0.008(15) 0.012(17)
C13' 0.022(14) 0.16(4) 0.25(5) 0.12(4) 0.08(3) 0.05(2)
C14' 0.07(3) 0.10(3) 0.20(4) 0.09(3) 0.09(3) 0.07(2)
C15' 0.059(16) 0.071(17) 0.100(19) 0.030(14) -0.013(14) 0.002(14)
C16' 0.067(18) 0.041(14) 0.14(3) 0.018(14) 0.026(18) -0.036(13)
C17' 0.030(14) 0.10(2) 0.028(11) 0.034(15) 0.005(11) -0.020(18)
C18' 0.000(8) 0.121(16) 0.000(9) 0.042(9) -0.035(6) 0.051(9)

loop_
_atom_type_symbol
_atom_type_description
_atom_type_scat_dispersion_real
_atom_type_scat_dispersion_imag
_atom_type_scat_source
C C 0.0033 0.0016 'International Tables Vol C Tables 4.2.6.8 and 6.1.1.4'
H H 0.0000 0.0000 'International Tables Vol C Tables 4.2.6.8 and 6.1.1.4'
P P 0.1023 0.0942 'International Tables Vol C Tables 4.2.6.8 and 6.1.1.4'
Cl Cl 0.1484 0.1585 'International Tables Vol C Tables 4.2.6.8 and 6.1.1.4'
Zr Zr -2.9673 0.5597 'International Tables Vol C Tables 4.2.6.8 and 6.1.1.4'

loop_
_geom_angle_atom_site_label_1
_geom_angle_atom_site_label_2
_geom_angle_atom_site_label_3
_geom_angle
Cl2' Zr1 Cl1' 77.4(5)
Cl2' Zr1 C2 100.5(5)
Cl1' Zr1 C2 134.1(4)
Cl2' Zr1 C18 90.7(4)
Cl1' Zr1 C18 125.0(4)
C2 Zr1 C18 100.8(4)
Cl2' Zr1 C11' 129.9(8)
Cl1' Zr1 C11' 93.8(6)
C2 Zr1 C11' 118.8(8)
C18 Zr1 C11' 54.4(6)
Cl2' Zr1 C10' 130.3(2)
Cl1' Zr1 C10' 126.6(3)
C2 Zr1 C10' 90.1(4)
C18 Zr1 C10' 39.6(3)
C11' Zr1 C10' 32.8(5)
Cl2' Zr1 C11 135.8(6)
Cl1' Zr1 C11 109.7(7)
C2 Zr1 C11 103.2(6)
C18 Zr1 C11 48.6(8)
C11' Zr1 C11 16.4(7)
C10' Zr1 C11 17.2(6)
Cl2' Zr1 Cl1 98.2(4)
Cl1' Zr1 Cl1 20.9(3)
C2 Zr1 Cl1 128.2(4)
C18 Zr1 Cl1 126.9(3)
C11' Zr1 Cl1 81.7(5)
C10' Zr1 Cl1 112.72(19)
C11 Zr1 Cl1 95.7(7)
Cl2' Zr1 C1 134.7(4)
Cl1' Zr1 C1 124.1(5)
C2 Zr1 C1 34.7(5)
C18 Zr1 C1 102.4(5)
C11' Zr1 C1 91.2(8)
C10' Zr1 C1 72.5(2)
C11 Zr1 C1 78.9(5)
Cl1 Zr1 C1 107.2(5)
Cl2' Zr1 Cl2 20.71(19)
Cl1' Zr1 Cl2 98.0(5)
C2 Zr1 Cl2 85.0(5)
C18 Zr1 Cl2 80.2(3)
C11' Zr1 Cl2 130.5(7)
C10' Zr1 Cl2 117.26(11)
C11 Zr1 Cl2 128.7(8)
Cl1 Zr1 Cl2 118.7(3)
C1 Zr1 Cl2 119.6(4)
Cl2' Zr1 C18' 99.5(5)
Cl1' Zr1 C18' 134.8(4)
C2 Zr1 C18' 91.0(5)
C18 Zr1 C18' 12.0(3)
C11' Zr1 C18' 53.4(6)
C10' Zr1 C18' 31.2(4)
C11 Zr1 C18' 43.8(8)
Cl1 Zr1 C18' 132.4(4)
C1 Zr1 C18' 90.4(5)
Cl2 Zr1 C18' 86.2(4)
Cl2' Zr1 C9 134.2(3)
Cl1' Zr1 C9 95.3(4)
C2 Zr1 C9 53.2(4)
C18 Zr1 C9 127.3(4)
C11' Zr1 C9 95.3(8)
C10' Zr1 C9 90.5(3)
C11 Zr1 C9 89.5(6)
Cl1 Zr1 C9 79.6(4)
C1 Zr1 C9 28.8(5)
Cl2 Zr1 C9 130.8(3)
C18' Zr1 C9 115.6(5)
Cl2' Zr1 C17 84.3(6)
Cl1' Zr1 C17 92.1(6)
C2 Zr1 C17 133.7(7)
C18 Zr1 C17 33.0(6)
C11' Zr1 C17 46.4(9)
C10' Zr1 C17 55.7(6)
C11 Zr1 C17 52.6(8)
Cl1 Zr1 C17 95.8(6)
C1 Zr1 C17 128.1(6)
Cl2 Zr1 C17 85.2(6)
C18' Zr1 C17 43.2(6)
C9 Zr1 C17 141.5(6)
Cl2' Zr1 C12 111.8(6)
Cl1' Zr1 C12 84.2(5)
C2 Zr1 C12 135.3(5)
C18 Zr1 C12 50.7(7)
C11' Zr1 C12 18.8(9)
C10' Zr1 C12 45.4(3)
C11 Zr1 C12 32.5(5)
Cl1 Zr1 C12 77.8(6)
C1 Zr1 C12 110.0(4)
Cl2 Zr1 C12 116.1(7)
C18' Zr1 C12 54.7(6)
C9 Zr1 C12 112.3(7)
C17 Zr1 C12 31.2(8)
Cl2' Zr1 C10 119.3(6)
Cl1' Zr1 C10 139.3(5)
C2 Zr1 C10 82.3(5)
C18 Zr1 C10 31.6(4)
C11' Zr1 C10 46.2(7)
C10' Zr1 C10 14.8(5)
C11 Zr1 C10 31.6(6)
Cl1 Zr1 C10 127.3(5)
C1 Zr1 C10 72.6(5)
Cl2 Zr1 C10 103.9(6)
C18' Zr1 C10 20.5(6)
C9 Zr1 C10 95.7(5)
C17 Zr1 C10 56.7(7)
C12 Zr1 C10 55.4(5)
Cl2' Zr1 C17' 78.8(6)
Cl1' Zr1 C17' 105.4(6)
C2 Zr1 C17' 119.3(7)
C18 Zr1 C17' 20.7(5)
C11' Zr1 C17' 56.0(9)
C10' Zr1 C17' 54.3(5)
C11 Zr1 C17' 57.1(9)
Cl1 Zr1 C17' 111.6(7)
C1 Zr1 C17' 122.6(6)
Cl2 Zr1 C17' 74.5(7)
C18' Zr1 C17' 32.5(5)
C9 Zr1 C17' 144.9(6)
C17 Zr1 C17' 16.2(8)
C12 Zr1 C17' 44.5(9)
C10 Zr1 C17' 50.4(6)
Cl2' Zr1 C8 104.7(3)
Cl1' Zr1 C8 83.0(4)
C2 Zr1 C8 52.7(4)
C18 Zr1 C8 150.9(4)
C11' Zr1 C8 123.3(7)
C10' Zr1 C8 119.7(3)
C11 Zr1 C8 119.4(7)
Cl1 Zr1 C8 75.9(3)
C1 Zr1 C8 49.5(4)
Cl2 Zr1 C8 105.8(3)
C18' Zr1 C8 139.2(5)
C9 Zr1 C8 30.0(3)
C17 Zr1 C8 168.4(6)
C12 Zr1 C8 137.4(7)
C10 Zr1 C8 122.1(5)
C17' Zr1 C8 171.5(6)
Cl2' Zr1 C3 83.5(3)
Cl1' Zr1 C3 100.8(3)
C2 Zr1 C3 34.8(4)
C18 Zr1 C3 131.3(4)
C11' Zr1 C3 146.0(8)
C10' Zr1 C3 123.92(19)
C11 Zr1 C3 133.9(5)
Cl1 Zr1 C3 101.8(3)
C1 Zr1 C3 55.3(3)
Cl2 Zr1 C3 77.8(3)
C18' Zr1 C3 123.8(4)
C9 Zr1 C3 53.2(4)
C17 Zr1 C3 159.8(6)
C12 Zr1 C3 164.8(6)
C10 Zr1 C3 117.1(4)
C17' Zr1 C3 143.9(8)
C8 Zr1 C3 31.5(2)
Cl2' Zr1 C12' 97.7(7)
Cl1' Zr1 C12' 77.0(5)
C2 Zr1 C12' 146.8(6)
C18 Zr1 C12' 51.3(6)
C11' Zr1 C12' 33.3(7)
C10' Zr1 C12' 57.1(5)
C11 Zr1 C12' 46.2(7)
Cl1 Zr1 C12' 75.5(5)
C1 Zr1 C12' 124.4(7)
Cl2 Zr1 C12' 104.2(8)
C18' Zr1 C12' 58.5(5)
C9 Zr1 C12' 124.9(8)
C17 Zr1 C12' 23.0(8)
C12 Zr1 C12' 14.4(8)
C10 Zr1 C12' 64.6(5)
C17' Zr1 C12' 38.9(8)
C8 Zr1 C12' 145.8(8)
C3 Zr1 C12' 177.2(7)
Cl1' Cl1 Zr1 71.7(8)
Cl1 Cl1' Zr1 87.4(9)
Cl2' Cl2 Zr1 68.1(6)
Cl2 Cl2' Zr1 91.2(6)
P1' P1 P2' 92.2(7)
P1' P1 C1AA 68.7(10)
P2' P1 C1AA 137.8(9)
P1' P1 C1 72.4(7)
P2' P1 C1 104.4(5)
C1AA P1 C1 104.8(10)
P1' P1 C4AA 109.5(9)
P2' P1 C4AA 146.5(6)
C1AA P1 C4AA 42.6(9)
C1 P1 C4AA 106.3(7)
P1' P1 C1A 84.1(9)
P2' P1 C1A 157.4(6)
C1AA P1 C1A 22.0(8)
C1 P1 C1A 95.7(6)
C4AA P1 C1A 25.7(8)
P1' P1 P2 35.4(5)
P2' P1 P2 57.4(4)
C1AA P1 P2 93.6(9)
C1 P1 P2 88.9(6)
C4AA P1 P2 135.7(7)
C1A P1 P2 113.8(7)
C3A C1A C2A 117(2)
C3A C1A C4A 110.3(15)
C2A C1A C4A 109(2)
C3A C1A P1 102.5(10)
C2A C1A P1 108.2(11)
C4A C1A P1 110(2)
P1' P2 C10 112.6(6)
P1' P2 P2' 79.4(6)
C10 P2 P2' 72.0(9)
P1' P2 C10' 105.9(3)
C10 P2 C10' 16.9(8)
P2' P2 C10' 55.1(4)
P1' P2 C1B 147.5(9)
C10 P2 C1B 88.0(8)
P2' P2 C1B 83.9(6)
C10' P2 C1B 86.4(6)
P1' P2 C4BB 135.9(10)
C10 P2 C4BB 103.9(9)
P2' P2 C4BB 89.5(7)
C10' P2 C4BB 101.8(7)
C1B P2 C4BB 15.9(10)
P1' P2 C1BB 111.4(9)
C10 P2 C1BB 98.6(10)
P2' P2 C1BB 54.1(6)
C10' P2 C1BB 87.1(7)
C1B P2 C1BB 37.9(11)
C4BB P2 C1BB 36.7(8)
P1' P2 P1 38.6(4)
C10 P2 P1 97.6(8)
P2' P2 P1 41.2(4)
C10' P2 P1 83.3(2)
C1B P2 P1 117.0(8)
C4BB P2 P1 114.4(8)
C1BB P2 P1 79.5(7)
C3B C1B C2B 123(3)
C3B C1B C4B 90(3)
C2B C1B C4B 120(2)
C3B C1B P2 115.2(16)
C2B C1B P2 105.5(19)
C4B C1B P2 101.5(18)
C1B C2B P2' 90.0(18)
C1B C3B C4B 46(2)
C1B C4B C3B 43.3(17)
P2 P1' P1 106.0(8)
P2 P1' C1AA 133.8(9)
P1 P1' C1AA 62.1(10)
P2 P1' C1 118.5(6)
P1 P1' C1 62.8(6)
C1AA P1' C1 96.2(8)
P2 P1' P2' 62.0(4)
P1 P1' P2' 44.6(5)
C1AA P1' P2' 98.8(11)
C1 P1' P2' 80.2(5)
P2 P1' C3AA 147(2)
P1 P1' C3AA 94.8(15)
C1AA P1' C3AA 39.2(10)
C1 P1' C3AA 94(2)
P2' P1' C3AA 137.1(10)
C4AA C1AA C3AA 115(4)
C4AA C1AA C2AA 109(3)
C3AA C1AA C2AA 113(5)
C4AA C1AA P1 80.8(18)
C3AA C1AA P1 126(2)
C2AA C1AA P1 109(3)
C4AA C1AA P1' 127.3(18)
C3AA C1AA P1' 88.7(17)
C2AA C1AA P1' 103.2(17)
P1 C1AA P1' 49.1(4)
C1AA C3AA P1' 52.1(14)
C1AA C4AA P1 56.6(14)
P1 P2' C10' 117.9(4)
P1 P2' C1BB 113.9(11)
C10' P2' C1BB 104.0(9)
P1 P2' P2 81.4(7)
C10' P2' P2 66.5(3)
C1BB P2' P2 71.0(6)
P1 P2' C11 125.9(6)
C10' P2' C11 21.6(10)
C1BB P2' C11 112.2(11)
P2 P2' C11 88.1(11)
P1 P2' P1' 43.2(4)
C10' P2' P1' 87.6(3)
C1BB P2' P1' 95.5(8)
P2 P2' P1' 38.7(4)
C11 P2' P1' 106.2(9)
P1 P2' C10 110.0(6)
C10' P2' C10 16.8(5)
C1BB P2' C10 95.7(9)
P2 P2' C10 49.7(6)
C11 P2' C10 38.4(8)
P1' P2' C10 73.7(5)
P1 P2' C2B 138.7(8)
C10' P2' C2B 87.8(7)
C1BB P2' C2B 24.8(11)
P2 P2' C2B 80.6(6)
C11 P2' C2B 90.3(8)
P1' P2' C2B 114.0(6)
C10 P2' C2B 85.2(7)
C4BB C1BB C3BB 123(3)
C4BB C1BB C2BB 105(2)
C3BB C1BB C2BB 100.4(18)
C4BB C1BB P2' 119.2(15)
C3BB C1BB P2' 95.4(15)
C2BB C1BB P2' 111.6(18)
C4BB C1BB P2 66.7(13)
C3BB C1BB P2 140.7(19)
C2BB C1BB P2 113.7(16)
P2' C1BB P2 54.9(6)
C1BB C4BB P2 76.5(15)
C9 C1 C2 108.6(8)
C9 C1 P1 115.1(13)
C2 C1 P1 136.3(13)
C9 C1 P1' 159.9(12)
C2 C1 P1' 91.5(11)
P1 C1 P1' 44.8(3)
C9 C1 Zr1 77.2(7)
C2 C1 Zr1 68.2(6)
P1 C1 Zr1 122.3(5)
P1' C1 Zr1 110.5(7)
C1 C2 C3 106.1(11)
C1 C2 Zr1 77.1(7)
C3 C2 Zr1 80.4(6)
C4 C3 C8 126.9(11)
C4 C3 C2 134.2(12)
C8 C3 C2 98.9(11)
C4 C3 Zr1 122.8(8)
C8 C3 Zr1 73.7(8)
C2 C3 Zr1 64.9(6)
C3 C4 C5 116.0(14)
C6 C5 C4 117.2(15)
C7 C6 C5 126.1(14)
C6 C7 C8 121.9(14)
C9 C8 C3 114.5(12)
C9 C8 C7 133.7(13)
C3 C8 C7 111.7(12)
C9 C8 Zr1 73.2(7)
C3 C8 Zr1 74.8(7)
C7 C8 Zr1 121.5(9)
C1 C9 C8 111.2(13)
C1 C9 Zr1 74.0(7)
C8 C9 Zr1 76.8(8)
C18 C10 C11 94.4(18)
C18 C10 P2 143.3(19)
C11 C10 P2 122.4(15)
C18 C10 P2' 158.3(17)
C11 C10 P2' 64.1(11)
P2 C10 P2' 58.3(6)
C18 C10 Zr1 68.4(9)
C11 C10 Zr1 70.1(10)
P2 C10 Zr1 120.4(7)
P2' C10 Zr1 99.9(8)
C10 C11 C12 118(3)
C10 C11 P2' 77.6(12)
C12 C11 P2' 165(3)
C10 C11 C18 42.6(11)
C12 C11 C18 75.0(18)
P2' C11 C18 120.2(14)
C10 C11 Zr1 78.2(12)
C12 C11 Zr1 77.3(8)
P2' C11 Zr1 108.5(7)
C18 C11 Zr1 64.6(8)
C17 C12 C11 106(2)
C17 C12 C13 107.3(17)
C11 C12 C13 147(3)
C17 C12 Zr1 73.5(12)
C11 C12 Zr1 70.2(7)
C13 C12 Zr1 122.7(10)
C14 C13 C12 122.2(18)
C13 C14 C15 124.6(18)
C16 C15 C14 118(2)
C15 C16 C17 114(2)
C12 C17 C16 133(2)
C12 C17 C18 100.5(17)
C16 C17 C18 126(2)
C12 C17 Zr1 75.4(11)
C16 C17 Zr1 120.5(18)
C18 C17 Zr1 69.2(10)
C10 C18 C17 121.6(18)
C10 C18 C11 43.0(11)
C17 C18 C11 78.6(13)
C10 C18 Zr1 80.0(10)
C17 C18 Zr1 77.9(11)
C11 C18 Zr1 66.9(6)
C18' C10' C11' 109.9(14)
C18' C10' P2' 145.9(7)
C11' C10' P2' 104.1(13)
C18' C10' P2 87.4(6)
C11' C10' P2 162.6(13)
P2' C10' P2 58.5(2)
C18' C10' Zr1 76.8(7)
C11' C10' Zr1 73.0(7)
P2' C10' Zr1 113.9(2)
P2 C10' Zr1 111.58(16)
C10' C11' C12' 118(2)
C10' C11' Zr1 74.2(5)
C12' C11' Zr1 80.4(10)
C13' C12' C11' 165(3)
C13' C12' C17' 100(3)
C11' C12' C17' 94.8(17)
C13' C12' Zr1 116.0(15)
C11' C12' Zr1 66.3(6)
C17' C12' Zr1 69.0(12)
C14' C13' C12' 131(4)
C13' C14' C15' 126(4)
C16' C15' C14' 113(3)
C15' C16' C17' 121(2)
C18' C17' C16' 126(3)
C18' C17' C12' 105.2(19)
C16' C17' C12' 128(2)
C18' C17' Zr1 71.3(11)
C16' C17' Zr1 129.5(18)
C12' C17' Zr1 72.1(11)
C10' C18' C17' 112.5(15)
C10' C18' Zr1 72.0(7)
C17' C18' Zr1 76.2(11)

loop_
_geom_bond_atom_site_label_1
_geom_bond_atom_site_label_2
_geom_bond_distance
Zr1 Cl2' 2.340(6)
Zr1 Cl1' 2.368(7)
Zr1 C2 2.391(12)
Zr1 C18 2.437(14)
Zr1 C11' 2.450(14)
Zr1 C10' 2.4663(7)
Zr1 C11 2.481(18)
Zr1 Cl1 2.491(8)
Zr1 C1 2.511(9)
Zr1 Cl2 2.521(6)
Zr1 C18' 2.525(16)
Zr1 C9 2.546(12)
Zr1 C17 2.55(2)
Zr1 C12 2.573(16)
Zr1 C10 2.582(14)
Zr1 C17' 2.59(2)
Zr1 C8 2.590(13)
Zr1 C3 2.604(9)
Zr1 C12' 2.64(2)
Cl1 Cl1' 0.889(11)
Cl2 Cl2' 0.892(8)
P1 P1' 1.486(5)
P1 P2' 1.525(13)
P1 C1AA 1.74(2)
P1 C1 1.873(10)
P1 C4AA 2.05(3)
P1 C1A 2.089(17)
P1 P2 2.288(10)
C1A C3A 1.45(2)
C1A C2A 1.466(18)
C1A C4A 1.50(3)
P2 P1' 1.379(11)
P2 C10 1.745(17)
P2 P2' 1.948(6)
P2 C10' 2.095(6)
P2 C1B 2.10(3)
P2 C4BB 2.13(3)
P2 C1BB 2.25(2)
C1B C3B 1.31(4)
C1B C2B 1.36(2)
C1B C4B 1.378(17)
C2B P2' 2.34(2)
C3B C4B 1.91(6)
P1' C1AA 1.830(17)
P1' C1 2.008(15)
P1' P2' 2.169(14)
P1' C3AA 2.32(4)
C1AA C4AA 1.41(3)
C1AA C3AA 1.47(4)
C1AA C2AA 1.57(3)
P2' C10' 1.873(10)
P2' C1BB 1.93(2)
P2' C11 2.00(2)
P2' C10 2.18(2)
C1BB C4BB 1.38(3)
C1BB C3BB 1.50(3)
C1BB C2BB 1.56(3)
C1 C9 1.26(2)
C1 C2 1.46(2)
C2 C3 1.507(16)
C3 C4 1.376(16)
C3 C8 1.410(10)
C4 C5 1.44(2)
C5 C6 1.38(2)
C6 C7 1.26(2)
C7 C8 1.478(16)
C8 C9 1.331(15)
C10 C18 1.374(18)
C10 C11 1.38(2)
C11 C12 1.419(18)
C11 C18 2.02(4)
C12 C17 1.38(4)
C12 C13 1.46(2)
C13 C14 1.35(2)
C14 C15 1.39(2)
C15 C16 1.36(2)
C16 C17 1.41(2)
C17 C18 1.42(2)
C10' C18' 1.35(2)
C10' C11' 1.39(2)
C11' C12' 1.47(3)
C12' C13' 1.46(3)
C12' C17' 1.74(4)
C13' C14' 1.42(3)
C14' C15' 1.52(2)
C15' C16' 1.42(2)
C16' C17' 1.48(2)
C17' C18' 1.43(2)

loop_
_geom_torsion_atom_site_label_1
_geom_torsion_atom_site_label_2
_geom_torsion_atom_site_label_3
_geom_torsion_atom_site_label_4
_geom_torsion
Cl2' Zr1 Cl1 Cl1' 4.6(10)
C2 Zr1 Cl1 Cl1' 114.9(11)
C18 Zr1 Cl1 Cl1' -92.5(10)
C11' Zr1 Cl1 Cl1' -124.8(12)
C10' Zr1 Cl1 Cl1' -135.6(9)
C11 Zr1 Cl1 Cl1' -133.4(11)
C1 Zr1 Cl1 Cl1' 146.6(9)
Cl2 Zr1 Cl1 Cl1' 7.1(10)
C18' Zr1 Cl1 Cl1' -106.4(10)
C9 Zr1 Cl1 Cl1' 138.2(10)
C17 Zr1 Cl1 Cl1' -80.5(11)
C12 Zr1 Cl1 Cl1' -106.1(11)
C10 Zr1 Cl1 Cl1' -132.5(10)
C17' Zr1 Cl1 Cl1' -76.5(11)
C8 Zr1 Cl1 Cl1' 107.7(10)
C3 Zr1 Cl1 Cl1' 89.5(10)
C12' Zr1 Cl1 Cl1' -91.4(12)
Cl2' Zr1 Cl1' Cl1 -175.4(10)
C2 Zr1 Cl1' Cl1 -82.9(13)
C18 Zr1 Cl1' Cl1 102.7(9)
C11' Zr1 Cl1' Cl1 54.5(12)
C10' Zr1 Cl1' Cl1 53.5(9)
C11 Zr1 Cl1' Cl1 50.2(12)
C1 Zr1 Cl1' Cl1 -39.5(11)
Cl2 Zr1 Cl1' Cl1 -173.7(9)
C18' Zr1 Cl1' Cl1 93.7(10)
C9 Zr1 Cl1' Cl1 -41.2(10)
C17 Zr1 Cl1' Cl1 100.9(11)
C12 Zr1 Cl1' Cl1 70.7(11)
C10 Zr1 Cl1' Cl1 64.0(13)
C17' Zr1 Cl1' Cl1 110.2(11)
C8 Zr1 Cl1' Cl1 -68.6(9)
C3 Zr1 Cl1' Cl1 -94.7(10)
C12' Zr1 Cl1' Cl1 83.5(12)
Cl1' Zr1 Cl2 Cl2' -4.7(8)
C2 Zr1 Cl2 Cl2' -138.6(8)
C18 Zr1 Cl2 Cl2' 119.6(8)
C11' Zr1 Cl2 Cl2' 97.3(10)
C10' Zr1 Cl2 Cl2' 133.8(6)
C11 Zr1 Cl2 Cl2' 118.5(8)
Cl1 Zr1 Cl2 Cl2' -7.3(7)
C1 Zr1 Cl2 Cl2' -141.7(8)
C18' Zr1 Cl2 Cl2' 130.0(8)
C9 Zr1 Cl2 Cl2' -108.9(8)
C17 Zr1 Cl2 Cl2' 86.7(9)
C12 Zr1 Cl2 Cl2' 82.7(8)
C10 Zr1 Cl2 Cl2' 140.7(7)
C17' Zr1 Cl2 Cl2' 99.2(9)
C8 Zr1 Cl2 Cl2' -89.6(8)
C3 Zr1 Cl2 Cl2' -104.1(7)
C12' Zr1 Cl2 Cl2' 73.8(8)
Cl1' Zr1 Cl2' Cl2 175.2(8)
C2 Zr1 Cl2' Cl2 42.1(8)
C18 Zr1 Cl2' Cl2 -59.0(7)
C11' Zr1 Cl2' Cl2 -100.5(8)
C10' Zr1 Cl2' Cl2 -57.2(7)
C11 Zr1 Cl2' Cl2 -79.5(11)
Cl1 Zr1 Cl2' Cl2 173.6(6)
C1 Zr1 Cl2' Cl2 49.3(10)
C18' Zr1 Cl2' Cl2 -50.8(8)
C9 Zr1 Cl2' Cl2 90.1(9)
C17 Zr1 Cl2' Cl2 -91.4(9)
C12 Zr1 Cl2' Cl2 -106.4(8)
C10 Zr1 Cl2' Cl2 -44.9(8)
C17' Zr1 Cl2' Cl2 -75.9(10)
C8 Zr1 Cl2' Cl2 96.1(7)
C3 Zr1 Cl2' Cl2 72.5(7)
C12' Zr1 Cl2' Cl2 -110.0(8)
P1' P1 C1A C3A -120.0(13)
P2' P1 C1A C3A -39(3)
C1AA P1 C1A C3A -76(3)
C1 P1 C1A C3A 168.4(14)
C4AA P1 C1A C3A 52.1(18)
P2 P1 C1A C3A -100.2(14)
P1' P1 C1A C2A 116.2(16)
P2' P1 C1A C2A -162.5(15)
C1AA P1 C1A C2A 160(4)
C1 P1 C1A C2A 44.6(17)
C4AA P1 C1A C2A -72(2)
P2 P1 C1A C2A 135.9(14)
P1' P1 C1A C4A -2.7(13)
P2' P1 C1A C4A 79(3)
C1AA P1 C1A C4A 42(3)
C1 P1 C1A C4A -74.3(15)
C4AA P1 C1A C4A 169(2)
P2 P1 C1A C4A 17.0(15)
P2' P1 P2 P1' 168.3(8)
C1AA P1 P2 P1' -44.4(10)
C1 P1 P2 P1' 60.4(6)
C4AA P1 P2 P1' -52.1(9)
C1A P1 P2 P1' -35.4(7)
P1' P1 P2 C10 -117.0(8)
P2' P1 P2 C10 51.3(7)
C1AA P1 P2 C10 -161.4(10)
C1 P1 P2 C10 -56.6(7)
C4AA P1 P2 C10 -169.1(9)
C1A P1 P2 C10 -152.4(8)
P1' P1 P2 P2' -168.3(8)
C1AA P1 P2 P2' 147.4(10)
C1 P1 P2 P2' -107.9(6)
C4AA P1 P2 P2' 139.6(9)
C1A P1 P2 P2' 156.4(7)
P1' P1 P2 C10' -126.1(5)
P2' P1 P2 C10' 42.1(4)
C1AA P1 P2 C10' -170.5(9)
C1 P1 P2 C10' -65.7(5)
C4AA P1 P2 C10' -178.2(8)
C1A P1 P2 C10' -161.5(6)
P1' P1 P2 C1B 151.4(9)
P2' P1 P2 C1B -40.3(8)
C1AA P1 P2 C1B 107.1(12)
C1 P1 P2 C1B -148.2(8)
C4AA P1 P2 C1B 99.3(11)
C1A P1 P2 C1B 116.1(9)
P1' P1 P2 C4BB 134.0(10)
P2' P1 P2 C4BB -57.8(9)
C1AA P1 P2 C4BB 89.6(12)
C1 P1 P2 C4BB -165.7(9)
C4AA P1 P2 C4BB 81.8(12)
C1A P1 P2 C4BB 98.6(10)
P1' P1 P2 C1BB 145.7(9)
P2' P1 P2 C1BB -46.1(8)
C1AA P1 P2 C1BB 101.3(11)
C1 P1 P2 C1BB -154.0(8)
C4AA P1 P2 C1BB 93.5(11)
C1A P1 P2 C1BB 110.3(9)
P1' P2 C1B C3B -166(3)
C10 P2 C1B C3B 63(3)
P2' P2 C1B C3B 135(3)
C10' P2 C1B C3B 80(3)
C4BB P2 C1B C3B -115(5)
C1BB P2 C1B C3B 170(4)
P1 P2 C1B C3B 160(3)
P1' P2 C1B C2B 56(2)
C10 P2 C1B C2B -75(2)
P2' P2 C1B C2B -3(2)
C10' P2 C1B C2B -59(2)
C4BB P2 C1B C2B 107(6)
C1BB P2 C1B C2B 31(2)
P1 P2 C1B C2B 22(2)
P1' P2 C1B C4B -69.8(17)
C10 P2 C1B C4B 159.0(16)
P2' P2 C1B C4B -128.9(15)
C10' P2 C1B C4B 175.9(14)
C4BB P2 C1B C4B -19(3)
C1BB P2 C1B C4B -94(2)
P1 P2 C1B C4B -103.5(12)
C3B C1B C2B P2' -132(3)
C4B C1B C2B P2' 116(3)
P2 C1B C2B P2' 2.7(16)
C2B C1B C3B C4B -126(3)
P2 C1B C3B C4B 103(2)
C2B C1B C4B C3B 129(4)
P2 C1B C4B C3B -115.9(18)
C10 P2 P1' P1 73.1(10)
P2' P2 P1' P1 7.8(5)
C10' P2 P1' P1 56.6(5)
C1B P2 P1' P1 -52.4(12)
C4BB P2 P1' P1 -70.2(11)
C1BB P2 P1' P1 -36.6(8)
C10 P2 P1' C1AA 139.5(16)
P2' P2 P1' C1AA 74.3(14)
C10' P2 P1' C1AA 123.0(14)
C1B P2 P1' C1AA 14(2)
C4BB P2 P1' C1AA -3.7(19)
C1BB P2 P1' C1AA 29.9(16)
P1 P2 P1' C1AA 66.5(14)
C10 P2 P1' C1 5.8(12)
P2' P2 P1' C1 -59.4(8)
C10' P2 P1' C1 -10.7(8)
C1B P2 P1' C1 -119.6(11)
C4BB P2 P1' C1 -137.5(10)
C1BB P2 P1' C1 -103.8(9)
P1 P2 P1' C1 -67.3(7)
C10 P2 P1' P2' 65.2(9)
C10' P2 P1' P2' 48.7(3)
C1B P2 P1' P2' -60.2(11)
C4BB P2 P1' P2' -78.0(10)
C1BB P2 P1' P2' -44.4(7)
P1 P2 P1' P2' -7.8(5)
C10 P2 P1' C3AA -160(2)
P2' P2 P1' C3AA 135(2)
C10' P2 P1' C3AA -176.6(19)
C1B P2 P1' C3AA 74(2)
C4BB P2 P1' C3AA 57(2)
C1BB P2 P1' C3AA 90(2)
P1 P2 P1' C3AA 127(2)
P2' P1 P1' P2 -9.9(7)
C1AA P1 P1' P2 131.5(9)
C1 P1 P1' P2 -114.3(5)
C4AA P1 P1' P2 144.2(7)
C1A P1 P1' P2 147.8(5)
P2' P1 P1' C1AA -141.4(9)
C1 P1 P1' C1AA 114.2(9)
C4AA P1 P1' C1AA 12.7(11)
C1A P1 P1' C1AA 16.3(10)
P2 P1 P1' C1AA -131.5(9)
P2' P1 P1' C1 104.4(5)
C1AA P1 P1' C1 -114.2(9)
C4AA P1 P1' C1 -101.6(8)
C1A P1 P1' C1 -97.9(5)
P2 P1 P1' C1 114.3(5)
C1AA P1 P1' P2' 141.4(9)
C1 P1 P1' P2' -104.4(5)
C4AA P1 P1' P2' 154.0(8)
C1A P1 P1' P2' 157.7(6)
P2 P1 P1' P2' 9.9(7)
P2' P1 P1' C3AA -164(2)
C1AA P1 P1' C3AA -23(2)
C1 P1 P1' C3AA 92(2)
C4AA P1 P1' C3AA -10(2)
C1A P1 P1' C3AA -6(2)
P2 P1 P1' C3AA -154(2)
P1' P1 C1AA C4AA 162.2(15)
P2' P1 C1AA C4AA -129.4(13)
C1 P1 C1AA C4AA 98.2(14)
C1A P1 C1AA C4AA 30(2)
P2 P1 C1AA C4AA -172.0(12)
P1' P1 C1AA C3AA 48(5)
P2' P1 C1AA C3AA 117(4)
C1 P1 C1AA C3AA -16(5)
C4AA P1 C1AA C3AA -114(5)
C1A P1 C1AA C3AA -84(5)
P2 P1 C1AA C3AA 74(5)
P1' P1 C1AA C2AA -91(3)
P2' P1 C1AA C2AA -23(3)
C1 P1 C1AA C2AA -155(3)
C4AA P1 C1AA C2AA 107(3)
C1A P1 C1AA C2AA 137(4)
P2 P1 C1AA C2AA -65(3)
P2' P1 C1AA P1' 68.3(14)
C1 P1 C1AA P1' -64.0(8)
C4AA P1 C1AA P1' -162.2(15)
C1A P1 C1AA P1' -132(3)
P2 P1 C1AA P1' 25.8(5)
P2 P1' C1AA C4AA -108(2)
P1 P1' C1AA C4AA -22(2)
C1 P1' C1AA C4AA 32(3)
P2' P1' C1AA C4AA -49(3)
C3AA P1' C1AA C4AA 121(4)
P2 P1' C1AA C3AA 131(4)
P1 P1' C1AA C3AA -143(4)
C1 P1' C1AA C3AA -88(4)
P2' P1' C1AA C3AA -169(4)
P2 P1' C1AA C2AA 19(4)
P1 P1' C1AA C2AA 104(3)
C1 P1' C1AA C2AA 159(3)
P2' P1' C1AA C2AA 78(3)
C3AA P1' C1AA C2AA -113(5)
P2 P1' C1AA P1 -85.7(12)
C1 P1' C1AA P1 54.6(7)
P2' P1' C1AA P1 -26.3(6)
C3AA P1' C1AA P1 143(4)
C4AA C1AA C3AA P1' -131(2)
C2AA C1AA C3AA P1' 104(2)
P1 C1AA C3AA P1' -34(3)
P2 P1' C3AA C1AA -97(3)
P1 P1' C3AA C1AA 32(3)
C1 P1' C3AA C1AA 95(3)
P2' P1' C3AA C1AA 16(6)
C3AA C1AA C4AA P1 125(3)
C2AA C1AA C4AA P1 -107(3)
P1' C1AA C4AA P1 16.9(16)
P1' P1 C4AA C1AA -17.6(15)
P2' P1 C4AA C1AA 110.0(18)
C1 P1 C4AA C1AA -94.2(16)
C1A P1 C4AA C1AA -26.0(17)
P2 P1 C4AA C1AA 11.5(17)
P1' P1 P2' C10' -50.7(6)
C1AA P1 P2' C10' -110.8(15)
C1 P1 P2' C10' 21.7(9)
C4AA P1 P2' C10' 177.7(13)
C1A P1 P2' C10' -130(2)
P2 P1 P2' C10' -57.5(4)
P1' P1 P2' C1BB 71.5(8)
C1AA P1 P2' C1BB 11.4(18)
C1 P1 P2' C1BB 143.9(10)
C4AA P1 P2' C1BB -60.1(17)
C1A P1 P2' C1BB -8(3)
P2 P1 P2' C1BB 64.7(8)
P1' P1 P2' P2 6.8(4)
C1AA P1 P2' P2 -53.3(15)
C1 P1 P2' P2 79.2(8)
C4AA P1 P2' P2 -124.8(14)
C1A P1 P2' P2 -73(2)
P1' P1 P2' C11 -74.5(14)
C1AA P1 P2' C11 -134.6(19)
C1 P1 P2' C11 -2.1(15)
C4AA P1 P2' C11 153.9(18)
C1A P1 P2' C11 -154(2)
P2 P1 P2' C11 -81.3(13)
C1AA P1 P2' P1' -60.1(15)
C1 P1 P2' P1' 72.4(8)
C4AA P1 P2' P1' -131.6(16)
C1A P1 P2' P1' -80(2)
P2 P1 P2' P1' -6.8(4)
P1' P1 P2' C10 -34.5(8)
C1AA P1 P2' C10 -94.6(16)
C1 P1 P2' C10 37.9(10)
C4AA P1 P2' C10 -166.1(15)
C1A P1 P2' C10 -114(2)
P2 P1 P2' C10 -41.3(6)
P1' P1 P2' C2B 71.8(11)
C1AA P1 P2' C2B 12(2)
C1 P1 P2' C2B 144.2(11)
C4AA P1 P2' C2B -59.8(19)
C1A P1 P2' C2B -8(3)
P2 P1 P2' C2B 65.0(10)
P1' P2 P2' P1 -7.4(5)
C10 P2 P2' P1 -125.6(5)
C10' P2 P2' P1 -125.6(3)
C1B P2 P2' P1 144.6(9)
C4BB P2 P2' P1 129.6(9)
C1BB P2 P2' P1 119.0(11)
P1' P2 P2' C10' 118.2(3)
C10 P2 P2' C10' 0.0(4)
C1B P2 P2' C10' -89.8(8)
C4BB P2 P2' C10' -104.8(9)
C1BB P2 P2' C10' -115.4(10)
P1 P2 P2' C10' 125.6(3)
P1' P2 P2' C1BB -126.4(11)
C10 P2 P2' C1BB 115.4(11)
C10' P2 P2' C1BB 115.4(10)
C1B P2 P2' C1BB 25.5(12)
C4BB P2 P2' C1BB 10.6(14)
P1 P2 P2' C1BB -119.0(11)
P1' P2 P2' C11 119.3(5)
C10 P2 P2' C11 1.1(6)
C10' P2 P2' C11 1.1(4)
C1B P2 P2' C11 -88.7(9)
C4BB P2 P2' C11 -103.6(10)
C1BB P2 P2' C11 -114.3(11)
P1 P2 P2' C11 126.7(5)
C10 P2 P2' P1' -118.2(5)
C10' P2 P2' P1' -118.2(3)
C1B P2 P2' P1' 152.0(9)
C4BB P2 P2' P1' 137.1(9)
C1BB P2 P2' P1' 126.4(11)
P1 P2 P2' P1' 7.4(5)
P1' P2 P2' C10 118.2(5)
C10' P2 P2' C10 0.0(4)
C1B P2 P2' C10 -89.9(9)
C4BB P2 P2' C10 -104.8(10)
C1BB P2 P2' C10 -115.4(11)
P1 P2 P2' C10 125.6(5)
P1' P2 P2' C2B -150.1(7)
C10 P2 P2' C2B 91.7(7)
C10' P2 P2' C2B 91.7(6)
C1B P2 P2' C2B 1.9(11)
C4BB P2 P2' C2B -13.1(10)
C1BB P2 P2' C2B -23.7(12)
P1 P2 P2' C2B -142.7(7)
P2 P1' P2' P1 169.2(7)
C1AA P1' P2' P1 33.9(8)
C1 P1' P2' P1 -60.9(6)
C3AA P1' P2' P1 24(3)
P2 P1' P2' C10' -54.0(4)
P1 P1' P2' C10' 136.8(5)
C1AA P1' P2' C10' 170.7(7)
C1 P1' P2' C10' 75.9(5)
C3AA P1' P2' C10' 161(3)
P2 P1' P2' C1BB 49.8(9)
P1 P1' P2' C1BB -119.4(11)
C1AA P1' P2' C1BB -85.4(11)
C1 P1' P2' C1BB 179.7(10)
C3AA P1' P2' C1BB -95(4)
P1 P1' P2' P2 -169.2(7)
C1AA P1' P2' P2 -135.3(8)
C1 P1' P2' P2 129.9(6)
C3AA P1' P2' P2 -145(4)
P2 P1' P2' C11 -65.2(8)
P1 P1' P2' C11 125.6(8)
C1AA P1' P2' C11 159.5(10)
C1 P1' P2' C11 64.7(8)
C3AA P1' P2' C11 150(4)
P2 P1' P2' C10 -44.5(5)
P1 P1' P2' C10 146.3(7)
C1AA P1' P2' C10 -179.7(8)
C1 P1' P2' C10 85.4(6)
C3AA P1' P2' C10 170(4)
P2 P1' P2' C2B 32.6(7)
P1 P1' P2' C2B -136.7(9)
C1AA P1' P2' C2B -102.7(10)
C1 P1' P2' C2B 162.4(9)
C3AA P1' P2' C2B -113(4)
C1B C2B P2' P1 -68(2)
C1B C2B P2' C10' 63.6(18)
C1B C2B P2' C1BB -68(2)
C1B C2B P2' P2 -2.9(17)
C1B C2B P2' C11 85(2)
C1B C2B P2' P1' -23(2)
C1B C2B P2' C10 47.0(19)
P1 P2' C1BB C4BB -90(3)
C10' P2' C1BB C4BB 40(3)
P2 P2' C1BB C4BB -19(3)
C11 P2' C1BB C4BB 61(3)
P1' P2' C1BB C4BB -49(3)
C10 P2' C1BB C4BB 25(3)
C2B P2' C1BB C4BB 90(4)
P1 P2' C1BB C3BB 136.9(16)
C10' P2' C1BB C3BB -93.5(17)
P2 P2' C1BB C3BB -152(2)
C11 P2' C1BB C3BB -72(2)
P1' P2' C1BB C3BB 177.6(16)
C10 P2' C1BB C3BB -108.3(17)
C2B P2' C1BB C3BB -42.7(17)
P1 P2' C1BB C2BB 33.4(15)
C10' P2' C1BB C2BB 163.0(11)
P2 P2' C1BB C2BB 104.4(14)
C11 P2' C1BB C2BB -175.9(14)
P1' P2' C1BB C2BB 74.1(13)
C10 P2' C1BB C2BB 148.3(13)
C2B P2' C1BB C2BB -146(3)
P1 P2' C1BB P2 -71.0(8)
C10' P2' C1BB P2 58.6(6)
C11 P2' C1BB P2 79.7(12)
P1' P2' C1BB P2 -30.3(5)
C10 P2' C1BB P2 43.8(7)
C2B P2' C1BB P2 109(2)
P1' P2 C1BB C4BB -139.8(18)
C10 P2 C1BB C4BB 101.8(19)
P2' P2 C1BB C4BB 162(2)
C10' P2 C1BB C4BB 114.2(18)
C1B P2 C1BB C4BB 26.3(16)
P1 P2 C1BB C4BB -162.1(19)
P1' P2 C1BB C3BB 106(3)
C10 P2 C1BB C3BB -13(3)
P2' P2 C1BB C3BB 47(3)
C10' P2 C1BB C3BB 0(3)
C1B P2 C1BB C3BB -88(4)
C4BB P2 C1BB C3BB -115(4)
P1 P2 C1BB C3BB 83(3)
P1' P2 C1BB C2BB -42.5(15)
C10 P2 C1BB C2BB -160.9(15)
P2' P2 C1BB C2BB -100.6(17)
C10' P2 C1BB C2BB -148.5(14)
C1B P2 C1BB C2BB 123.7(18)
C4BB P2 C1BB C2BB 97(2)
P1 P2 C1BB C2BB -64.7(13)
P1' P2 C1BB P2' 58.1(9)
C10 P2 C1BB P2' -60.3(11)
C10' P2 C1BB P2' -47.9(7)
C1B P2 C1BB P2' -135.7(16)
C4BB P2 C1BB P2' -162(2)
P1 P2 C1BB P2' 35.9(7)
C3BB C1BB C4BB P2 136(2)
C2BB C1BB C4BB P2 -109.6(16)
P2' C1BB C4BB P2 17(2)
P1' P2 C4BB C1BB 60(2)
C10 P2 C4BB C1BB -86(2)
P2' P2 C4BB C1BB -14.4(19)
C10' P2 C4BB C1BB -68.5(19)
C1B P2 C4BB C1BB -84(4)
P1 P2 C4BB C1BB 19(2)
P1' P1 C1 C9 177.6(11)
P2' P1 C1 C9 89.9(11)
C1AA P1 C1 C9 -120.9(12)
C4AA P1 C1 C9 -76.6(12)
C1A P1 C1 C9 -100.5(12)
P2 P1 C1 C9 145.7(9)
P1' P1 C1 C2 -4.2(14)
P2' P1 C1 C2 -91.9(13)
C1AA P1 C1 C2 57.3(16)
C4AA P1 C1 C2 101.7(15)
C1A P1 C1 C2 77.8(15)
P2 P1 C1 C2 -36.0(13)
P2' P1 C1 P1' -87.7(8)
C1AA P1 C1 P1' 61.5(10)
C4AA P1 C1 P1' 105.8(9)
C1A P1 C1 P1' 81.9(9)
P2 P1 C1 P1' -31.9(5)
P1' P1 C1 Zr1 87.3(11)
P2' P1 C1 Zr1 -0.4(12)
C1AA P1 C1 Zr1 148.8(12)
C4AA P1 C1 Zr1 -166.9(10)
C1A P1 C1 Zr1 169.2(11)
P2 P1 C1 Zr1 55.4(10)
P2 P1' C1 C9 88(3)
P1 P1' C1 C9 -6(3)
C1AA P1' C1 C9 -61(3)
P2' P1' C1 C9 37(3)
C3AA P1' C1 C9 -100(3)
P2 P1' C1 C2 -88.7(8)
P1 P1' C1 C2 177.1(10)
C1AA P1' C1 C2 122.9(12)
P2' P1' C1 C2 -139.2(8)
C3AA P1' C1 C2 83.6(11)
P2 P1' C1 P1 94.1(8)
C1AA P1' C1 P1 -54.2(11)
P2' P1' C1 P1 43.7(5)
C3AA P1' C1 P1 -93.5(10)
P2 P1' C1 Zr1 -21.5(9)
P1 P1' C1 Zr1 -115.6(8)
C1AA P1' C1 Zr1 -169.8(11)
P2' P1' C1 Zr1 -72.0(6)
C3AA P1' C1 Zr1 150.9(10)
Cl2' Zr1 C1 C9 103.8(10)
Cl1' Zr1 C1 C9 -3.5(10)
C2 Zr1 C1 C9 116.3(9)
C18 Zr1 C1 C9 -152.6(8)
C11' Zr1 C1 C9 -98.9(9)
C10' Zr1 C1 C9 -126.3(8)
C11 Zr1 C1 C9 -109.8(11)
Cl1 Zr1 C1 C9 -17.3(8)
Cl2 Zr1 C1 C9 121.8(8)
C18' Zr1 C1 C9 -152.4(8)
C17 Zr1 C1 C9 -129.5(10)
C12 Zr1 C1 C9 -100.2(10)
C10 Zr1 C1 C9 -141.9(10)
C17' Zr1 C1 C9 -148.3(11)
C8 Zr1 C1 C9 35.9(7)
C3 Zr1 C1 C9 75.3(7)
C12' Zr1 C1 C9 -101.3(10)
Cl2' Zr1 C1 C2 -12.5(12)
Cl1' Zr1 C1 C2 -119.8(9)
C18 Zr1 C1 C2 91.1(8)
C11' Zr1 C1 C2 144.8(9)
C10' Zr1 C1 C2 117.4(9)
C11 Zr1 C1 C2 133.9(11)
Cl1 Zr1 C1 C2 -133.6(8)
Cl2 Zr1 C1 C2 5.5(9)
C18' Zr1 C1 C2 91.3(9)
C9 Zr1 C1 C2 -116.3(9)
C17 Zr1 C1 C2 114.2(11)
C12 Zr1 C1 C2 143.5(10)
C10 Zr1 C1 C2 101.8(10)
C17' Zr1 C1 C2 95.4(11)
C8 Zr1 C1 C2 -80.4(8)
C3 Zr1 C1 C2 -41.0(7)
C12' Zr1 C1 C2 142.4(9)
Cl2' Zr1 C1 P1 -144.4(8)
Cl1' Zr1 C1 P1 108.2(11)
C2 Zr1 C1 P1 -131.9(17)
C18 Zr1 C1 P1 -40.8(12)
C11' Zr1 C1 P1 12.8(12)
C10' Zr1 C1 P1 -14.5(9)
C11 Zr1 C1 P1 1.9(12)
Cl1 Zr1 C1 P1 94.5(11)
Cl2 Zr1 C1 P1 -126.5(9)
C18' Zr1 C1 P1 -40.6(11)
C9 Zr1 C1 P1 111.8(15)
C17 Zr1 C1 P1 -17.7(16)
C12 Zr1 C1 P1 11.6(14)
C10 Zr1 C1 P1 -30.1(11)
C17' Zr1 C1 P1 -36.5(16)
C8 Zr1 C1 P1 147.7(14)
C3 Zr1 C1 P1 -172.9(14)
C12' Zr1 C1 P1 10.5(15)
Cl2' Zr1 C1 P1' -95.7(6)
Cl1' Zr1 C1 P1' 157.0(7)
C2 Zr1 C1 P1' -83.2(12)
C18 Zr1 C1 P1' 7.9(8)
C11' Zr1 C1 P1' 61.6(8)
C10' Zr1 C1 P1' 34.2(5)
C11 Zr1 C1 P1' 50.7(9)
Cl1 Zr1 C1 P1' 143.3(6)
Cl2 Zr1 C1 P1' -77.7(6)
C18' Zr1 C1 P1' 8.2(8)
C9 Zr1 C1 P1' 160.5(12)
C17 Zr1 C1 P1' 31.1(12)
C12 Zr1 C1 P1' 60.3(10)
C10 Zr1 C1 P1' 18.7(8)
C17' Zr1 C1 P1' 12.3(12)
C8 Zr1 C1 P1' -163.6(10)
C3 Zr1 C1 P1' -124.1(9)
C12' Zr1 C1 P1' 59.3(11)
C9 C1 C2 C3 8.6(11)
P1 C1 C2 C3 -169.7(9)
P1' C1 C2 C3 -172.6(7)
Zr1 C1 C2 C3 75.8(7)
C9 C1 C2 Zr1 -67.2(8)
P1 C1 C2 Zr1 114.5(11)
P1' C1 C2 Zr1 111.5(5)
Cl2' Zr1 C2 C1 171.0(8)
Cl1' Zr1 C2 C1 88.4(11)
C18 Zr1 C2 C1 -96.2(8)
C11' Zr1 C2 C1 -41.1(11)
C10' Zr1 C2 C1 -57.9(8)
C11 Zr1 C2 C1 -46.6(11)
Cl1 Zr1 C2 C1 61.7(11)
Cl2 Zr1 C2 C1 -175.2(8)
C18' Zr1 C2 C1 -89.1(9)
C9 Zr1 C2 C1 32.7(7)
C17 Zr1 C2 C1 -96.8(12)
C12 Zr1 C2 C1 -52.6(13)
C10 Zr1 C2 C1 -70.5(10)
C17' Zr1 C2 C1 -106.1(10)
C8 Zr1 C2 C1 70.5(8)
C3 Zr1 C2 C1 109.1(11)
C12' Zr1 C2 C1 -66.7(17)
Cl2' Zr1 C2 C3 61.9(8)
Cl1' Zr1 C2 C3 -20.7(13)
C18 Zr1 C2 C3 154.7(7)
C11' Zr1 C2 C3 -150.2(9)
C10' Zr1 C2 C3 -167.0(7)
C11 Zr1 C2 C3 -155.7(10)
Cl1 Zr1 C2 C3 -47.4(11)
C1 Zr1 C2 C3 -109.1(11)
Cl2 Zr1 C2 C3 75.7(7)
C18' Zr1 C2 C3 161.8(8)
C9 Zr1 C2 C3 -76.4(7)
C17 Zr1 C2 C3 154.1(9)
C12 Zr1 C2 C3 -161.7(11)
C10 Zr1 C2 C3 -179.6(10)
C17' Zr1 C2 C3 144.8(10)
C8 Zr1 C2 C3 -38.6(6)
C12' Zr1 C2 C3 -175.8(14)
C1 C2 C3 C4 174.2(12)
Zr1 C2 C3 C4 -112.3(13)
C1 C2 C3 C8 -6.3(13)
Zr1 C2 C3 C8 67.2(9)
C1 C2 C3 Zr1 -73.5(8)
Cl2' Zr1 C3 C4 8.6(11)
Cl1' Zr1 C3 C4 -67.2(11)
C2 Zr1 C3 C4 127.8(14)
C18 Zr1 C3 C4 93.8(11)
C11' Zr1 C3 C4 179.0(12)
C10' Zr1 C3 C4 143.6(9)
C11 Zr1 C3 C4 161.6(14)
Cl1 Zr1 C3 C4 -88.4(11)
C1 Zr1 C3 C4 168.6(13)
Cl2 Zr1 C3 C4 28.8(10)
C18' Zr1 C3 C4 105.7(11)
C9 Zr1 C3 C4 -155.7(12)
C17 Zr1 C3 C4 62(2)
C12 Zr1 C3 C4 -175(2)
C10 Zr1 C3 C4 128.3(11)
C17' Zr1 C3 C4 69.2(13)
C8 Zr1 C3 C4 -123.8(13)
C12' Zr1 C3 C4 -107(13)
Cl2' Zr1 C3 C8 132.4(8)
Cl1' Zr1 C3 C8 56.6(8)
C2 Zr1 C3 C8 -108.4(11)
C18 Zr1 C3 C8 -142.4(8)
C11' Zr1 C3 C8 -57.2(12)
C10' Zr1 C3 C8 -92.6(7)
C11 Zr1 C3 C8 -74.6(13)
Cl1 Zr1 C3 C8 35.4(8)
C1 Zr1 C3 C8 -67.6(9)
Cl2 Zr1 C3 C8 152.6(8)
C18' Zr1 C3 C8 -130.5(8)
C9 Zr1 C3 C8 -31.9(7)
C17 Zr1 C3 C8 -174.6(18)
C12 Zr1 C3 C8 -51(2)
C10 Zr1 C3 C8 -107.9(9)
C17' Zr1 C3 C8 -167.0(10)
C12' Zr1 C3 C8 17(13)
Cl2' Zr1 C3 C2 -119.2(9)
Cl1' Zr1 C3 C2 165.1(9)
C18 Zr1 C3 C2 -34.0(10)
C11' Zr1 C3 C2 51.2(13)
C10' Zr1 C3 C2 15.8(9)
C11 Zr1 C3 C2 33.8(14)
Cl1 Zr1 C3 C2 143.8(9)
C1 Zr1 C3 C2 40.8(9)
Cl2 Zr1 C3 C2 -99.0(8)
C18' Zr1 C3 C2 -22.1(10)
C9 Zr1 C3 C2 76.5(7)
C17 Zr1 C3 C2 -66(2)
C12 Zr1 C3 C2 57(3)
C10 Zr1 C3 C2 0.5(11)
C17' Zr1 C3 C2 -58.6(12)
C8 Zr1 C3 C2 108.4(11)
C12' Zr1 C3 C2 125(13)
C8 C3 C4 C5 2(2)
C2 C3 C4 C5 -179.0(13)
Zr1 C3 C4 C5 95.4(14)
C3 C4 C5 C6 -4(3)
C4 C5 C6 C7 4(3)
C5 C6 C7 C8 -2(3)
C4 C3 C8 C9 -177.9(10)
C2 C3 C8 C9 2.6(17)
Zr1 C3 C8 C9 63.0(12)
C4 C3 C8 C7 1(2)
C2 C3 C8 C7 -178.7(10)
Zr1 C3 C8 C7 -118.3(11)
C4 C3 C8 Zr1 119.2(13)
C2 C3 C8 Zr1 -60.4(7)
C6 C7 C8 C9 177.4(17)
C6 C7 C8 C3 -1(2)
C6 C7 C8 Zr1 -85.9(17)
Cl2' Zr1 C8 C9 -171.4(9)
Cl1' Zr1 C8 C9 113.6(10)
C2 Zr1 C8 C9 -79.2(9)
C18 Zr1 C8 C9 -51.7(13)
C11' Zr1 C8 C9 23.7(12)
C10' Zr1 C8 C9 -14.8(10)
C11 Zr1 C8 C9 5.0(12)
Cl1 Zr1 C8 C9 93.6(9)
C1 Zr1 C8 C9 -34.4(9)
Cl2 Zr1 C8 C9 -150.0(9)
C18' Zr1 C8 C9 -47.1(12)
C17 Zr1 C8 C9 49(4)
C12 Zr1 C8 C9 40.2(11)
C10 Zr1 C8 C9 -31.9(12)
C17' Zr1 C8 C9 -59(5)
C3 Zr1 C8 C9 -122.1(13)
C12' Zr1 C8 C9 59.3(14)
Cl2' Zr1 C8 C3 -49.3(8)
Cl1' Zr1 C8 C3 -124.2(8)
C2 Zr1 C8 C3 42.9(8)
C18 Zr1 C8 C3 70.4(11)
C11' Zr1 C8 C3 145.8(9)
C10' Zr1 C8 C3 107.4(7)
C11 Zr1 C8 C3 127.1(9)
Cl1 Zr1 C8 C3 -144.3(8)
C1 Zr1 C8 C3 87.7(9)
Cl2 Zr1 C8 C3 -27.9(8)
C18' Zr1 C8 C3 75.0(10)
C9 Zr1 C8 C3 122.1(13)
C17 Zr1 C8 C3 171(3)
C12 Zr1 C8 C3 162.3(6)
C10 Zr1 C8 C3 90.3(9)
C17' Zr1 C8 C3 63(5)
C12' Zr1 C8 C3 -178.5(10)
Cl2' Zr1 C8 C7 57.1(11)
Cl1' Zr1 C8 C7 -17.8(12)
C2 Zr1 C8 C7 149.3(13)
C18 Zr1 C8 C7 176.9(11)
C11' Zr1 C8 C7 -107.7(12)
C10' Zr1 C8 C7 -146.2(10)
C11 Zr1 C8 C7 -126.4(12)
Cl1 Zr1 C8 C7 -37.8(11)
C1 Zr1 C8 C7 -165.8(14)
Cl2 Zr1 C8 C7 78.6(11)
C18' Zr1 C8 C7 -178.5(11)
C9 Zr1 C8 C7 -131.4(15)
C17 Zr1 C8 C7 -83(3)
C12 Zr1 C8 C7 -91.2(12)
C10 Zr1 C8 C7 -163.3(12)
C17' Zr1 C8 C7 170(5)
C3 Zr1 C8 C7 106.4(13)
C12' Zr1 C8 C7 -72.1(15)
C2 C1 C9 C8 -7.2(14)
P1 C1 C9 C8 171.5(9)
P1' C1 C9 C8 176(2)
Zr1 C1 C9 C8 -68.6(10)
C2 C1 C9 Zr1 61.4(8)
P1 C1 C9 Zr1 -119.9(7)
P1' C1 C9 Zr1 -115(3)
C3 C8 C9 C1 2.9(19)
C7 C8 C9 C1 -175.4(15)
Zr1 C8 C9 C1 66.8(10)
C3 C8 C9 Zr1 -63.9(12)
C7 C8 C9 Zr1 117.8(17)
Cl2' Zr1 C9 C1 -105.4(8)
Cl1' Zr1 C9 C1 177.1(8)
C2 Zr1 C9 C1 -39.6(8)
C18 Zr1 C9 C1 34.4(10)
C11' Zr1 C9 C1 82.7(9)
C10' Zr1 C9 C1 50.2(7)
C11 Zr1 C9 C1 67.4(10)
Cl1 Zr1 C9 C1 163.2(8)
Cl2 Zr1 C9 C1 -77.6(8)
C18' Zr1 C9 C1 31.0(9)
C17 Zr1 C9 C1 77.0(14)
C12 Zr1 C9 C1 91.2(9)
C10 Zr1 C9 C1 36.3(9)
C17' Zr1 C9 C1 50.3(16)
C8 Zr1 C9 C1 -117.0(13)
C3 Zr1 C9 C1 -83.4(8)
C12' Zr1 C9 C1 99.2(9)
Cl2' Zr1 C9 C8 11.6(12)
Cl1' Zr1 C9 C8 -66.0(9)
C2 Zr1 C9 C8 77.4(10)
C18 Zr1 C9 C8 151.4(8)
C11' Zr1 C9 C8 -160.3(9)
C10' Zr1 C9 C8 167.2(9)
C11 Zr1 C9 C8 -175.7(11)
Cl1 Zr1 C9 C8 -79.8(9)
C1 Zr1 C9 C8 117.0(13)
Cl2 Zr1 C9 C8 39.4(11)
C18' Zr1 C9 C8 147.9(8)
C17 Zr1 C9 C8 -166.1(12)
C12 Zr1 C9 C8 -151.8(9)
C10 Zr1 C9 C8 153.3(10)
C17' Zr1 C9 C8 167.3(14)
C3 Zr1 C9 C8 33.6(7)
C12' Zr1 C9 C8 -143.8(9)
P1' P2 C10 C18 106.9(19)
P2' P2 C10 C18 177(2)
C10' P2 C10 C18 177(3)
C1B P2 C10 C18 -99(2)
C4BB P2 C10 C18 -99(2)
C1BB P2 C10 C18 -135.6(19)
P1 P2 C10 C18 143.9(18)
P1' P2 C10 C11 -71.7(12)
P2' P2 C10 C11 -2.0(11)
C10' P2 C10 C11 -1.9(8)
C1B P2 C10 C11 82.3(13)
C4BB P2 C10 C11 82.9(14)
C1BB P2 C10 C11 45.8(14)
P1 P2 C10 C11 -34.7(12)
P1' P2 C10 P2' -69.8(6)
C10' P2 C10 P2' 0.0(13)
C1B P2 C10 P2' 84.2(7)
C4BB P2 C10 P2' 84.8(8)
C1BB P2 C10 P2' 47.7(7)
P1 P2 C10 P2' -32.7(3)
P1' P2 C10 Zr1 12.8(16)
P2' P2 C10 Zr1 82.6(12)
C10' P2 C10 Zr1 82.6(18)
C1B P2 C10 Zr1 166.8(13)
C4BB P2 C10 Zr1 167.4(12)
C1BB P2 C10 Zr1 130.3(13)
P1 P2 C10 Zr1 49.9(12)
P1 P2' C10 C18 -116(3)
C10' P2' C10 C18 5(2)
C1BB P2' C10 C18 126(3)
P2 P2' C10 C18 -175(3)
C11 P2' C10 C18 7(3)
P1' P2' C10 C18 -140(3)
C2B P2' C10 C18 104(3)
P1 P2' C10 C11 -123.0(9)
C10' P2' C10 C11 -1.8(9)
C1BB P2' C10 C11 119.1(12)
P2 P2' C10 C11 178.2(10)
P1' P2' C10 C11 -146.8(8)
C2B P2' C10 C11 96.5(9)
P1 P2' C10 P2 58.8(7)
C10' P2' C10 P2 -180.0(14)
C1BB P2' C10 P2 -59.1(9)
C11 P2' C10 P2 -178.2(10)
P1' P2' C10 P2 35.0(4)
C2B P2' C10 P2 -81.7(6)
P1 P2' C10 Zr1 -60.9(8)
C10' P2' C10 Zr1 60.3(11)
C1BB P2' C10 Zr1 -178.8(10)
P2 P2' C10 Zr1 -119.7(7)
C11 P2' C10 Zr1 62.1(8)
P1' P2' C10 Zr1 -84.7(5)
C2B P2' C10 Zr1 158.6(7)
Cl2' Zr1 C10 C18 -27.7(12)
Cl1' Zr1 C10 C18 77.8(15)
C2 Zr1 C10 C18 -125.5(12)
C11' Zr1 C10 C18 91.1(13)
C10' Zr1 C10 C18 113.0(17)
C11 Zr1 C10 C18 103.3(17)
Cl1 Zr1 C10 C18 101.6(12)
C1 Zr1 C10 C18 -159.7(13)
Cl2 Zr1 C10 C18 -42.6(11)
C18' Zr1 C10 C18 -11.0(10)
C9 Zr1 C10 C18 -177.1(11)
C17 Zr1 C10 C18 32.0(10)
C12 Zr1 C10 C18 69.7(12)
C17' Zr1 C10 C18 13.3(12)
C8 Zr1 C10 C18 -161.7(8)
C3 Zr1 C10 C18 -125.7(9)
C12' Zr1 C10 C18 56.8(12)
Cl2' Zr1 C10 C11 -131.0(10)
Cl1' Zr1 C10 C11 -25.5(15)
C2 Zr1 C10 C11 131.2(12)
C18 Zr1 C10 C11 -103.3(17)
C11' Zr1 C10 C11 -12.2(15)
C10' Zr1 C10 C11 9.7(12)
Cl1 Zr1 C10 C11 -1.7(13)
C1 Zr1 C10 C11 97.0(12)
Cl2 Zr1 C10 C11 -145.9(11)
C18' Zr1 C10 C11 -114.3(18)
C9 Zr1 C10 C11 79.6(12)
C17 Zr1 C10 C11 -71.3(13)
C12 Zr1 C10 C11 -33.6(13)
C17' Zr1 C10 C11 -90.0(15)
C8 Zr1 C10 C11 95.0(12)
C3 Zr1 C10 C11 131.0(11)
C12' Zr1 C10 C11 -46.5(14)
Cl2' Zr1 C10 P2 112.4(12)
Cl1' Zr1 C10 P2 -142.1(9)
C2 Zr1 C10 P2 14.6(13)
C18 Zr1 C10 P2 140(2)
C11' Zr1 C10 P2 -129(2)
C10' Zr1 C10 P2 -107(2)
C11 Zr1 C10 P2 -116.6(17)
Cl1 Zr1 C10 P2 -118.3(12)
C1 Zr1 C10 P2 -19.6(12)
Cl2 Zr1 C10 P2 97.5(13)
C18' Zr1 C10 P2 129(2)
C9 Zr1 C10 P2 -37.0(14)
C17 Zr1 C10 P2 172.1(18)
C12 Zr1 C10 P2 -150.2(18)
C17' Zr1 C10 P2 153(2)
C8 Zr1 C10 P2 -21.6(16)
C3 Zr1 C10 P2 14.3(16)
C12' Zr1 C10 P2 -163.1(18)
Cl2' Zr1 C10 P2' 171.3(5)
Cl1' Zr1 C10 P2' -83.1(9)
C2 Zr1 C10 P2' 73.6(7)
C18 Zr1 C10 P2' -161.0(15)
C11' Zr1 C10 P2' -69.9(13)
C10' Zr1 C10 P2' -48.0(13)
C11 Zr1 C10 P2' -57.7(11)
Cl1 Zr1 C10 P2' -59.4(8)
C1 Zr1 C10 P2' 39.4(7)
Cl2 Zr1 C10 P2' 156.4(6)
C18' Zr1 C10 P2' -171.9(18)
C9 Zr1 C10 P2' 22.0(8)
C17 Zr1 C10 P2' -129.0(12)
C12 Zr1 C10 P2' -91.2(11)
C17' Zr1 C10 P2' -147.6(14)
C8 Zr1 C10 P2' 37.4(10)
C3 Zr1 C10 P2' 73.3(9)
C12' Zr1 C10 P2' -104.2(12)
C18 C10 C11 C12 3.6(11)
P2 C10 C11 C12 -177.2(9)
P2' C10 C11 C12 -179.0(9)
Zr1 C10 C11 C12 68.7(7)
C18 C10 C11 P2' -177.3(10)
P2 C10 C11 P2' 1.8(10)
Zr1 C10 C11 P2' -112.2(6)
P2 C10 C11 C18 179.2(16)
P2' C10 C11 C18 177.3(10)
Zr1 C10 C11 C18 65.1(9)
C18 C10 C11 Zr1 -65.1(9)
P2 C10 C11 Zr1 114.1(10)
P2' C10 C11 Zr1 112.2(6)
P1 P2' C11 C10 76.5(11)
C10' P2' C11 C10 1.4(7)
C1BB P2' C11 C10 -69.9(11)
P2 P2' C11 C10 -1.4(8)
P1' P2' C11 C10 33.2(8)
C2B P2' C11 C10 -82.0(9)
P1 P2' C11 C12 -107(3)
C10' P2' C11 C12 178(4)
C1BB P2' C11 C12 107(3)
P2 P2' C11 C12 175(3)
P1' P2' C11 C12 -150(3)
C10 P2' C11 C12 177(3)
C2B P2' C11 C12 95(3)
P1 P2' C11 C18 74.4(13)
C10' P2' C11 C18 -0.7(6)
C1BB P2' C11 C18 -72.0(12)
P2 P2' C11 C18 -3.5(10)
P1' P2' C11 C18 31.1(10)
C10 P2' C11 C18 -2.1(8)
C2B P2' C11 C18 -84.1(10)
P1 P2' C11 Zr1 3.7(19)
C10' P2' C11 Zr1 -71.5(14)
C1BB P2' C11 Zr1 -142.8(10)
P2 P2' C11 Zr1 -74.3(12)
P1' P2' C11 Zr1 -39.7(13)
C10 P2' C11 Zr1 -72.9(13)
C2B P2' C11 Zr1 -154.8(12)
Cl2' Zr1 C11 C10 70.7(12)
Cl1' Zr1 C11 C10 162.7(10)
C2 Zr1 C11 C10 -50.0(12)
C18 Zr1 C11 C10 42.9(10)
C11' Zr1 C11 C10 147(4)
C10' Zr1 C11 C10 -8.4(14)
Cl1 Zr1 C11 C10 178.6(10)
C1 Zr1 C11 C10 -74.9(11)
Cl2 Zr1 C11 C10 44.3(12)
C18' Zr1 C11 C10 27.5(8)
C9 Zr1 C11 C10 -101.8(11)
C17 Zr1 C11 C10 85.7(15)
C12 Zr1 C11 C10 122(2)
C17' Zr1 C11 C10 66.6(13)
C8 Zr1 C11 C10 -104.3(12)
C3 Zr1 C11 C10 -69.0(15)
C12' Zr1 C11 C10 114.9(18)
Cl2' Zr1 C11 C12 -51(2)
Cl1' Zr1 C11 C12 40.5(19)
C2 Zr1 C11 C12 -172.1(16)
C18 Zr1 C11 C12 -79.3(17)
C11' Zr1 C11 C12 25(3)
C10' Zr1 C11 C12 -131(3)
Cl1 Zr1 C11 C12 56.5(17)
C1 Zr1 C11 C12 163.0(19)
Cl2 Zr1 C11 C12 -77.9(18)
C18' Zr1 C11 C12 -94.6(19)
C9 Zr1 C11 C12 136.0(18)
C17 Zr1 C11 C12 -36.5(16)
C10 Zr1 C11 C12 -122(2)
C17' Zr1 C11 C12 -55.6(16)
C8 Zr1 C11 C12 133.5(16)
C3 Zr1 C11 C12 168.9(14)
C12' Zr1 C11 C12 -7.2(17)
Cl2' Zr1 C11 P2' 143.2(8)
Cl1' Zr1 C11 P2' -124.9(11)
C2 Zr1 C11 P2' 22.5(15)
C18 Zr1 C11 P2' 115.3(16)
C11' Zr1 C11 P2' -140(5)
C10' Zr1 C11 P2' 64.0(12)
Cl1 Zr1 C11 P2' -108.9(12)
C1 Zr1 C11 P2' -2.4(12)
Cl2 Zr1 C11 P2' 116.7(11)
C18' Zr1 C11 P2' 100.0(14)
C9 Zr1 C11 P2' -29.4(13)
C17 Zr1 C11 P2' 158.1(19)
C12 Zr1 C11 P2' -165(3)
C10 Zr1 C11 P2' 72.4(13)
C17' Zr1 C11 P2' 139.0(17)
C8 Zr1 C11 P2' -31.9(16)
C3 Zr1 C11 P2' 3(2)
C12' Zr1 C11 P2' -173(2)
Cl2' Zr1 C11 C18 27.8(11)
Cl1' Zr1 C11 C18 119.8(7)
C2 Zr1 C11 C18 -92.8(7)
C11' Zr1 C11 C18 104(3)
C10' Zr1 C11 C18 -51.3(19)
Cl1 Zr1 C11 C18 135.8(6)
C1 Zr1 C11 C18 -117.7(8)
Cl2 Zr1 C11 C18 1.4(9)
C18' Zr1 C11 C18 -15.4(5)
C9 Zr1 C11 C18 -144.7(7)
C17 Zr1 C11 C18 42.8(8)
C12 Zr1 C11 C18 79.3(17)
C10 Zr1 C11 C18 -42.9(10)
C17' Zr1 C11 C18 23.7(8)
C8 Zr1 C11 C18 -147.2(6)
C3 Zr1 C11 C18 -111.9(8)
C12' Zr1 C11 C18 72.0(12)
C10 C11 C12 C17 -3.9(14)
P2' C11 C12 C17 180(3)
C18 C11 C12 C17 -1.4(13)
Zr1 C11 C12 C17 65.4(14)
C10 C11 C12 C13 171(2)
P2' C11 C12 C13 -6(4)
C18 C11 C12 C13 173(2)
Zr1 C11 C12 C13 -120(2)
C10 C11 C12 Zr1 -69.3(10)
P2' C11 C12 Zr1 114(3)
C18 C11 C12 Zr1 -66.7(7)
Cl2' Zr1 C12 C17 29.9(14)
Cl1' Zr1 C12 C17 103.8(13)
C2 Zr1 C12 C17 -103.2(15)
C18 Zr1 C12 C17 -42.1(13)
C11' Zr1 C12 C17 -136(3)
C10' Zr1 C12 C17 -95.8(16)
C11 Zr1 C12 C17 -114(2)
Cl1 Zr1 C12 C17 123.9(13)
C1 Zr1 C12 C17 -131.9(13)
Cl2 Zr1 C12 C17 7.7(14)
C18' Zr1 C12 C17 -56.4(14)
C9 Zr1 C12 C17 -162.8(13)
C10 Zr1 C12 C17 -81.5(15)
C17' Zr1 C12 C17 -15.3(14)
C8 Zr1 C12 C17 176.8(13)
C3 Zr1 C12 C17 -146(2)
C12' Zr1 C12 C17 44(3)
Cl2' Zr1 C12 C11 144.1(16)
Cl1' Zr1 C12 C11 -142.1(18)
C2 Zr1 C12 C11 11(2)
C18 Zr1 C12 C11 72.1(16)
C11' Zr1 C12 C11 -22(2)
C10' Zr1 C12 C11 18.4(14)
Cl1 Zr1 C12 C11 -121.9(18)
C1 Zr1 C12 C11 -17.8(19)
Cl2 Zr1 C12 C11 121.9(17)
C18' Zr1 C12 C11 57.8(16)
C9 Zr1 C12 C11 -48.6(19)
C17 Zr1 C12 C11 114(2)
C10 Zr1 C12 C11 32.6(14)
C17' Zr1 C12 C11 98.9(18)
C8 Zr1 C12 C11 -69.1(19)
C3 Zr1 C12 C11 -32(3)
C12' Zr1 C12 C11 159(4)
Cl2' Zr1 C12 C13 -70(2)
Cl1' Zr1 C12 C13 3.5(19)
C2 Zr1 C12 C13 156.5(15)
C18 Zr1 C12 C13 -142(2)
C11' Zr1 C12 C13 124(4)
C10' Zr1 C12 C13 164(3)
C11 Zr1 C12 C13 146(3)
Cl1 Zr1 C12 C13 23.6(19)
C1 Zr1 C12 C13 127.8(18)
Cl2 Zr1 C12 C13 -93(2)
C18' Zr1 C12 C13 -157(2)
C9 Zr1 C12 C13 96.9(19)
C17 Zr1 C12 C13 -100(2)
C10 Zr1 C12 C13 178(2)
C17' Zr1 C12 C13 -116(2)
C8 Zr1 C12 C13 76.5(19)
C3 Zr1 C12 C13 113.6(15)
C12' Zr1 C12 C13 -56(3)
C17 C12 C13 C14 3(3)
C11 C12 C13 C14 -172.1(18)
Zr1 C12 C13 C14 84(2)
C12 C13 C14 C15 -6(3)
C13 C14 C15 C16 6(4)
C14 C15 C16 C17 -2(4)
C11 C12 C17 C16 179(3)
C13 C12 C17 C16 2(4)
Zr1 C12 C17 C16 -118(3)
C11 C12 C17 C18 1.9(18)
C13 C12 C17 C18 -175.1(14)
Zr1 C12 C17 C18 65.0(13)
C11 C12 C17 Zr1 -63.1(8)
C13 C12 C17 Zr1 119.9(12)
C15 C16 C17 C12 -2(4)
C15 C16 C17 C18 174(2)
C15 C16 C17 Zr1 -101(3)
Cl2' Zr1 C17 C12 -152.3(13)
Cl1' Zr1 C17 C12 -75.2(12)
C2 Zr1 C17 C12 108.6(13)
C18 Zr1 C17 C12 107.5(17)
C11' Zr1 C17 C12 18.1(9)
C10' Zr1 C17 C12 59.0(11)
C11 Zr1 C17 C12 38.2(12)
Cl1 Zr1 C17 C12 -54.6(12)
C1 Zr1 C17 C12 62.7(15)
Cl2 Zr1 C17 C12 -173.0(12)
C18' Zr1 C17 C12 97.3(15)
C9 Zr1 C17 C12 26.0(19)
C10 Zr1 C17 C12 76.9(13)
C17' Zr1 C17 C12 139(4)
C8 Zr1 C17 C12 -11(4)
C3 Zr1 C17 C12 154.9(11)
C12' Zr1 C17 C12 -26.6(15)
Cl2' Zr1 C17 C16 -20.2(19)
Cl1' Zr1 C17 C16 57(2)
C2 Zr1 C17 C16 -119.3(19)
C18 Zr1 C17 C16 -120(3)
C11' Zr1 C17 C16 150(3)
C10' Zr1 C17 C16 -169(2)
C11 Zr1 C17 C16 170(3)
Cl1 Zr1 C17 C16 78(2)
C1 Zr1 C17 C16 -165.2(17)
Cl2 Zr1 C17 C16 -40.9(19)
C18' Zr1 C17 C16 -131(2)
C9 Zr1 C17 C16 158.1(15)
C12 Zr1 C17 C16 132(3)
C10 Zr1 C17 C16 -151(2)
C17' Zr1 C17 C16 -89(4)
C8 Zr1 C17 C16 121(3)
C3 Zr1 C17 C16 -73(3)
C12' Zr1 C17 C16 106(3)
Cl2' Zr1 C17 C18 100.2(11)
Cl1' Zr1 C17 C18 177.3(11)
C2 Zr1 C17 C18 1.0(17)
C11' Zr1 C17 C18 -89.4(14)
C10' Zr1 C17 C18 -48.5(9)
C11 Zr1 C17 C18 -69.4(13)
Cl1 Zr1 C17 C18 -162.1(10)
C1 Zr1 C17 C18 -44.8(15)
Cl2 Zr1 C17 C18 79.4(11)
C18' Zr1 C17 C18 -10.2(9)
C9 Zr1 C17 C18 -81.5(16)
C12 Zr1 C17 C18 -107.5(17)
C10 Zr1 C17 C18 -30.7(10)
C17' Zr1 C17 C18 31(3)
C8 Zr1 C17 C18 -118(3)
C3 Zr1 C17 C18 47(2)
C12' Zr1 C17 C18 -134(3)
C11 C10 C18 C17 -2(2)
P2 C10 C18 C17 178.8(16)
P2' C10 C18 C17 -9(4)
Zr1 C10 C18 C17 -69.0(16)
P2 C10 C18 C11 -179(2)
P2' C10 C18 C11 -7(2)
Zr1 C10 C18 C11 -66.6(8)
C11 C10 C18 Zr1 66.6(8)
P2 C10 C18 Zr1 -112.2(17)
P2' C10 C18 Zr1 60(3)
C12 C17 C18 C10 0(2)
C16 C17 C18 C10 -177(2)
Zr1 C17 C18 C10 70.1(14)
C12 C17 C18 C11 -1.3(12)
C16 C17 C18 C11 -178(3)
Zr1 C17 C18 C11 68.5(6)
C12 C17 C18 Zr1 -69.8(14)
C16 C17 C18 Zr1 113(3)
C12 C11 C18 C10 -176.7(10)
P2' C11 C18 C10 3.0(12)
Zr1 C11 C18 C10 100.5(11)
C10 C11 C18 C17 178.0(17)
C12 C11 C18 C17 1.3(12)
P2' C11 C18 C17 -179.0(14)
Zr1 C11 C18 C17 -81.5(12)
C10 C11 C18 Zr1 -100.5(11)
C12 C11 C18 Zr1 82.8(6)
P2' C11 C18 Zr1 -97.5(9)
Cl2' Zr1 C18 C10 156.1(11)
Cl1' Zr1 C18 C10 -128.9(12)
C2 Zr1 C18 C10 55.2(12)
C11' Zr1 C18 C10 -62.6(13)
C10' Zr1 C18 C10 -21.7(9)
C11 Zr1 C18 C10 -42.9(10)
Cl1 Zr1 C18 C10 -103.1(11)
C1 Zr1 C18 C10 19.8(12)
Cl2 Zr1 C18 C10 138.2(11)
C18' Zr1 C18 C10 19(2)
C9 Zr1 C18 C10 3.7(13)
C17 Zr1 C18 C10 -125.5(17)
C12 Zr1 C18 C10 -86.0(12)
C17' Zr1 C18 C10 -150(3)
C8 Zr1 C18 C10 33.2(15)
C3 Zr1 C18 C10 74.2(12)
C12' Zr1 C18 C10 -104.5(14)
Cl2' Zr1 C18 C17 -78.4(12)
Cl1' Zr1 C18 C17 -3.3(13)
C2 Zr1 C18 C17 -179.2(12)
C11' Zr1 C18 C17 63.0(14)
C10' Zr1 C18 C17 103.8(12)
C11 Zr1 C18 C17 82.6(13)
Cl1 Zr1 C18 C17 22.4(13)
C1 Zr1 C18 C17 145.4(12)
Cl2 Zr1 C18 C17 -96.3(12)
C18' Zr1 C18 C17 144(3)
C9 Zr1 C18 C17 129.2(12)
C12 Zr1 C18 C17 39.6(12)
C10 Zr1 C18 C17 125.5(17)
C17' Zr1 C18 C17 -24(2)
C8 Zr1 C18 C17 158.8(12)
C3 Zr1 C18 C17 -160.3(11)
C12' Zr1 C18 C17 21.0(15)
Cl2' Zr1 C18 C11 -161.0(7)
Cl1' Zr1 C18 C11 -86.0(9)
C2 Zr1 C18 C11 98.1(8)
C11' Zr1 C18 C11 -19.7(10)
C10' Zr1 C18 C11 21.2(6)
Cl1 Zr1 C18 C11 -60.2(8)
C1 Zr1 C18 C11 62.8(8)
Cl2 Zr1 C18 C11 -178.9(7)
C18' Zr1 C18 C11 62(2)
C9 Zr1 C18 C11 46.6(9)
C17 Zr1 C18 C11 -82.6(13)
C12 Zr1 C18 C11 -43.1(7)
C10 Zr1 C18 C11 42.9(10)
C17' Zr1 C18 C11 -107(2)
C8 Zr1 C18 C11 76.1(10)
C3 Zr1 C18 C11 117.1(7)
C12' Zr1 C18 C11 -61.6(10)
P1 P2' C10' C18' 65.9(13)
C1BB P2' C10' C18' -61.2(16)
P2 P2' C10' C18' 0.4(14)
C11 P2' C10' C18' -176.5(15)
P1' P2' C10' C18' 33.9(13)
C10 P2' C10' C18' 0.4(16)
C2B P2' C10' C18' -80.3(14)
P1 P2' C10' C11' -113.5(9)
C1BB P2' C10' C11' 119.4(11)
P2 P2' C10' C11' -178.9(8)
C11 P2' C10' C11' 4.1(13)
P1' P2' C10' C11' -145.5(7)
C10 P2' C10' C11' -178.9(13)
C2B P2' C10' C11' 100.4(9)
P1 P2' C10' P2 65.5(6)
C1BB P2' C10' P2 -61.7(8)
C11 P2' C10' P2 -176.9(11)
P1' P2' C10' P2 33.4(3)
C10 P2' C10' P2 0.0(12)
C2B P2' C10' P2 -80.7(6)
P1 P2' C10' Zr1 -36.1(6)
C1BB P2' C10' Zr1 -163.2(8)
P2 P2' C10' Zr1 -101.6(3)
C11 P2' C10' Zr1 81.5(11)
P1' P2' C10' Zr1 -68.1(3)
C10 P2' C10' Zr1 -101.6(11)
C2B P2' C10' Zr1 177.8(5)
P1' P2 C10' C18' 115.9(8)
C10 P2 C10' C18' 0.3(15)
P2' P2 C10' C18' -179.8(8)
C1B P2 C10' C18' -94.7(10)
C4BB P2 C10' C18' -98.8(11)
C1BB P2 C10' C18' -132.7(10)
P1 P2 C10' C18' 147.6(7)
P1' P2 C10' C11' -61(2)
C10 P2 C10' C11' -176(3)
P2' P2 C10' C11' 3(2)
C1B P2 C10' C11' 89(2)
C4BB P2 C10' C11' 84(3)
C1BB P2 C10' C11' 51(2)
P1 P2 C10' C11' -29(2)
P1' P2 C10' P2' -64.3(5)
C10 P2 C10' P2' -180.0(14)
C1B P2 C10' P2' 85.1(8)
C4BB P2 C10' P2' 81.0(9)
C1BB P2 C10' P2' 47.1(8)
P1 P2 C10' P2' -32.7(3)
P1' P2 C10' Zr1 41.2(4)
C10 P2 C10' Zr1 -74.4(14)
P2' P2 C10' Zr1 105.5(3)
C1B P2 C10' Zr1 -169.4(8)
C4BB P2 C10' Zr1 -173.5(8)
C1BB P2 C10' Zr1 152.6(7)
P1 P2 C10' Zr1 72.9(2)
Cl2' Zr1 C10' C18' 12.2(7)
Cl1' Zr1 C10' C18' 118.0(7)
C2 Zr1 C10' C18' -91.8(7)
C18 Zr1 C10' C18' 15.1(6)
C11' Zr1 C10' C18' 116.0(14)
C11 Zr1 C10' C18' 128.4(19)
Cl1 Zr1 C10' C18' 136.1(7)
C1 Zr1 C10' C18' -122.1(8)
Cl2 Zr1 C10' C18' -7.3(6)
C9 Zr1 C10' C18' -145.0(7)
C17 Zr1 C10' C18' 54.9(9)
C12 Zr1 C10' C18' 93.4(11)
C10 Zr1 C10' C18' -34.1(12)
C17' Zr1 C10' C18' 35.1(9)
C8 Zr1 C10' C18' -137.6(7)
C3 Zr1 C10' C18' -100.7(7)
C12' Zr1 C10' C18' 82.5(10)
Cl2' Zr1 C10' C11' -103.8(14)
Cl1' Zr1 C10' C11' 2.0(14)
C2 Zr1 C10' C11' 152.2(14)
C18 Zr1 C10' C11' -100.9(13)
C11 Zr1 C10' C11' 12(2)
Cl1 Zr1 C10' C11' 20.1(13)
C1 Zr1 C10' C11' 121.9(14)
Cl2 Zr1 C10' C11' -123.3(13)
C18' Zr1 C10' C11' -116.0(14)
C9 Zr1 C10' C11' 99.0(14)
C17 Zr1 C10' C11' -61.1(14)
C12 Zr1 C10' C11' -22.6(18)
C10 Zr1 C10' C11' -150.1(19)
C17' Zr1 C10' C11' -80.9(15)
C8 Zr1 C10' C11' 106.4(14)
C3 Zr1 C10' C11' 143.3(13)
C12' Zr1 C10' C11' -33.5(14)
Cl2' Zr1 C10' P2' 158.0(4)
Cl1' Zr1 C10' P2' -96.3(5)
C2 Zr1 C10' P2' 54.0(5)
C18 Zr1 C10' P2' 160.8(6)
C11' Zr1 C10' P2' -98.3(14)
C11 Zr1 C10' P2' -85.8(19)
Cl1 Zr1 C10' P2' -78.2(4)
C1 Zr1 C10' P2' 23.6(6)
Cl2 Zr1 C10' P2' 138.4(4)
C18' Zr1 C10' P2' 145.7(7)
C9 Zr1 C10' P2' 0.8(5)
C17 Zr1 C10' P2' -159.4(8)
C12 Zr1 C10' P2' -120.8(10)
C10 Zr1 C10' P2' 111.6(14)
C17' Zr1 C10' P2' -179.2(10)
C8 Zr1 C10' P2' 8.1(5)
C3 Zr1 C10' P2' 45.1(4)
C12' Zr1 C10' P2' -131.8(9)
Cl2' Zr1 C10' P2 94.0(3)
Cl1' Zr1 C10' P2 -160.2(4)
C2 Zr1 C10' P2 -9.9(4)
C18 Zr1 C10' P2 96.9(5)
C11' Zr1 C10' P2 -162.2(13)
C11 Zr1 C10' P2 -149.7(19)
Cl1 Zr1 C10' P2 -142.1(3)
C1 Zr1 C10' P2 -40.3(5)
Cl2 Zr1 C10' P2 74.5(3)
C18' Zr1 C10' P2 81.8(7)
C9 Zr1 C10' P2 -63.1(4)
C17 Zr1 C10' P2 136.7(7)
C12 Zr1 C10' P2 175.2(10)
C10 Zr1 C10' P2 47.7(14)
C17' Zr1 C10' P2 116.9(9)
C8 Zr1 C10' P2 -55.8(4)
C3 Zr1 C10' P2 -18.9(3)
C12' Zr1 C10' P2 164.3(9)
C18' C10' C11' C12' 1.4(10)
P2' C10' C11' C12' -179.0(6)
P2 C10' C11' C12' 177.9(19)
Zr1 C10' C11' C12' 70.0(6)
C18' C10' C11' Zr1 -68.6(8)
P2' C10' C11' Zr1 111.0(4)
P2 C10' C11' Zr1 108(2)
Cl2' Zr1 C11' C10' 104.9(12)
Cl1' Zr1 C11' C10' -178.4(11)
C2 Zr1 C11' C10' -32.1(15)
C18 Zr1 C11' C10' 50.3(8)
C11 Zr1 C11' C10' -13(3)
Cl1 Zr1 C11' C10' -161.4(12)
C1 Zr1 C11' C10' -54.1(12)
Cl2 Zr1 C11' C10' 77.7(15)
C18' Zr1 C11' C10' 35.5(8)
C9 Zr1 C11' C10' -82.7(12)
C17 Zr1 C11' C10' 92.4(13)
C12 Zr1 C11' C10' 122(3)
C10 Zr1 C11' C10' 10.2(7)
C17' Zr1 C11' C10' 75.5(11)
C8 Zr1 C11' C10' -94.3(11)
C3 Zr1 C11' C10' -62.6(15)
C12' Zr1 C11' C10' 122.4(18)
Cl2' Zr1 C11' C12' -17.5(16)
Cl1' Zr1 C11' C12' 59.2(13)
C2 Zr1 C11' C12' -154.5(12)
C18 Zr1 C11' C12' -72.0(13)
C10' Zr1 C11' C12' -122.4(18)
C11 Zr1 C11' C12' -135(4)
Cl1 Zr1 C11' C12' 76.3(13)
C1 Zr1 C11' C12' -176.5(13)
Cl2 Zr1 C11' C12' -44.7(16)
C18' Zr1 C11' C12' -86.9(14)
C9 Zr1 C11' C12' 155.0(13)
C17 Zr1 C11' C12' -30.0(12)
C12 Zr1 C11' C12' 0(2)
C10 Zr1 C11' C12' -112.2(17)
C17' Zr1 C11' C12' -46.9(13)
C8 Zr1 C11' C12' 143.3(12)
C3 Zr1 C11' C12' 175.1(11)
C10' C11' C12' C13' -169(6)
Zr1 C11' C12' C13' -102(6)
C10' C11' C12' C17' -1.9(10)
Zr1 C11' C12' C17' 64.6(11)
C10' C11' C12' Zr1 -66.5(7)
Cl2' Zr1 C12' C13' -30(2)
Cl1' Zr1 C12' C13' 45(2)
C2 Zr1 C12' C13' -153(2)
C18 Zr1 C12' C13' -114(3)
C11' Zr1 C12' C13' 164(3)
C10' Zr1 C12' C13' -163(3)
C11 Zr1 C12' C13' 180(3)
Cl1 Zr1 C12' C13' 67(2)
C1 Zr1 C12' C13' 168(2)
Cl2 Zr1 C12' C13' -50(2)
C18' Zr1 C12' C13' -126(3)
C9 Zr1 C12' C13' 133(2)
C17 Zr1 C12' C13' -84(4)
C12 Zr1 C12' C13' 164(5)
C10 Zr1 C12' C13' -149(3)
C17' Zr1 C12' C13' -91(3)
C8 Zr1 C12' C13' 101(3)
C3 Zr1 C12' C13' 85(14)
Cl2' Zr1 C12' C11' 166.6(12)
Cl1' Zr1 C12' C11' -118.4(14)
C2 Zr1 C12' C11' 44(2)
C18 Zr1 C12' C11' 81.9(11)
C10' Zr1 C12' C11' 33.0(10)
C11 Zr1 C12' C11' 15.9(14)
Cl1 Zr1 C12' C11' -96.9(14)
C1 Zr1 C12' C11' 4.3(16)
Cl2 Zr1 C12' C11' 146.5(12)
C18' Zr1 C12' C11' 70.1(11)
C9 Zr1 C12' C11' -30.9(14)
C17 Zr1 C12' C11' 112(2)
C12 Zr1 C12' C11' 0(3)
C10 Zr1 C12' C11' 47.7(12)
C17' Zr1 C12' C11' 105.4(15)
C8 Zr1 C12' C11' -62.6(14)
C3 Zr1 C12' C11' -78(13)
Cl2' Zr1 C12' C17' 61.2(11)
Cl1' Zr1 C12' C17' 136.2(13)
C2 Zr1 C12' C17' -62(2)
C18 Zr1 C12' C17' -23.5(9)
C11' Zr1 C12' C17' -105.4(15)
C10' Zr1 C12' C17' -72.4(10)
C11 Zr1 C12' C17' -89.5(15)
Cl1 Zr1 C12' C17' 157.7(12)
C1 Zr1 C12' C17' -101.1(13)
Cl2 Zr1 C12' C17' 41.1(12)
C18' Zr1 C12' C17' -35.3(10)
C9 Zr1 C12' C17' -136.3(11)
C17 Zr1 C12' C17' 7(2)
C12 Zr1 C12' C17' -105(3)
C10 Zr1 C12' C17' -57.7(11)
C8 Zr1 C12' C17' -168.0(9)
C3 Zr1 C12' C17' 176(40)
C11' C12' C13' C14' 174(4)
C17' C12' C13' C14' 7(3)
Zr1 C12' C13' C14' 79(3)
C12' C13' C14' C15' -4(4)
C13' C14' C15' C16' 3(4)
C14' C15' C16' C17' -8(4)
C15' C16' C17' C18' -179(2)
C15' C16' C17' C12' 14(4)
C15' C16' C17' Zr1 -84(3)
C13' C12' C17' C18' 178.3(16)
C11' C12' C17' C18' 1.8(16)
Zr1 C12' C17' C18' 64.1(14)
C13' C12' C17' C16' -12(3)
C11' C12' C17' C16' 171(2)
Zr1 C12' C17' C16' -127(2)
C13' C12' C17' Zr1 114.2(12)
C11' C12' C17' Zr1 -62.4(5)
Cl2' Zr1 C17' C18' 128.7(15)
Cl1' Zr1 C17' C18' -157.9(13)
C2 Zr1 C17' C18' 32.8(17)
C18 Zr1 C17' C18' 4.5(14)
C11' Zr1 C17' C18' -73.9(14)
C10' Zr1 C17' C18' -33.7(10)
C11 Zr1 C17' C18' -54.2(13)
Cl1 Zr1 C17' C18' -136.8(13)
C1 Zr1 C17' C18' -7.6(18)
Cl2 Zr1 C17' C18' 107.9(15)
C9 Zr1 C17' C18' -34(2)
C17 Zr1 C17' C18' -123(4)
C12 Zr1 C17' C18' -93.5(15)
C10 Zr1 C17' C18' -15.6(11)
C8 Zr1 C17' C18' 14(6)
C3 Zr1 C17' C18' 66.8(17)
C12' Zr1 C17' C18' -113.5(19)
Cl2' Zr1 C17' C16' 7(2)
Cl1' Zr1 C17' C16' 80(3)
C2 Zr1 C17' C16' -89(2)
C18 Zr1 C17' C16' -117(4)
C11' Zr1 C17' C16' 164(3)
C10' Zr1 C17' C16' -156(3)
C11 Zr1 C17' C16' -176(3)
Cl1 Zr1 C17' C16' 101(2)
C1 Zr1 C17' C16' -129(2)
Cl2 Zr1 C17' C16' -14(2)
C18' Zr1 C17' C16' -122(3)
C9 Zr1 C17' C16' -155.6(18)
C17 Zr1 C17' C16' 116(4)
C12 Zr1 C17' C16' 145(3)
C10 Zr1 C17' C16' -137(3)
C8 Zr1 C17' C16' -108(4)
C3 Zr1 C17' C16' -55(3)
C12' Zr1 C17' C16' 125(3)
Cl2' Zr1 C17' C12' -117.7(12)
Cl1' Zr1 C17' C12' -44.4(13)
C2 Zr1 C17' C12' 146.4(12)
C18 Zr1 C17' C12' 118(3)
C11' Zr1 C17' C12' 39.7(9)
C10' Zr1 C17' C12' 79.9(12)
C11 Zr1 C17' C12' 59.3(12)
Cl1 Zr1 C17' C12' -23.3(13)
C1 Zr1 C17' C12' 105.9(13)
Cl2 Zr1 C17' C12' -138.6(12)
C18' Zr1 C17' C12' 113.5(19)
C9 Zr1 C17' C12' 79.7(17)
C17 Zr1 C17' C12' -9(3)
C12 Zr1 C17' C12' 20.1(9)
C10 Zr1 C17' C12' 98.0(15)
C8 Zr1 C17' C12' 128(5)
C3 Zr1 C17' C12' -179.7(10)
C11' C10' C18' C17' 0.1(18)
P2' C10' C18' C17' -179.2(13)
P2 C10' C18' C17' -178.8(15)
Zr1 C10' C18' C17' -66.0(14)
C11' C10' C18' Zr1 66.1(7)
P2' C10' C18' Zr1 -113.2(10)
P2 C10' C18' Zr1 -112.9(2)
C16' C17' C18' C10' -171(2)
C12' C17' C18' C10' -1(2)
Zr1 C17' C18' C10' 63.4(11)
C16' C17' C18' Zr1 126(3)
C12' C17' C18' Zr1 -64.7(13)
Cl2' Zr1 C18' C10' -170.6(5)
Cl1' Zr1 C18' C10' -89.0(9)
C2 Zr1 C18' C10' 88.6(7)
C18 Zr1 C18' C10' -127(3)
C11' Zr1 C18' C10' -37.3(10)
C11 Zr1 C18' C10' -19.5(6)
Cl1 Zr1 C18' C10' -60.1(9)
C1 Zr1 C18' C10' 53.9(7)
Cl2 Zr1 C18' C10' 173.5(6)
C9 Zr1 C18' C10' 39.5(7)
C17 Zr1 C18' C10' -99.6(11)
C12 Zr1 C18' C10' -60.6(8)
C10 Zr1 C18' C10' 24.2(13)
C17' Zr1 C18' C10' -119.7(16)
C8 Zr1 C18' C10' 63.5(9)
C3 Zr1 C18' C10' 100.9(6)
C12' Zr1 C18' C10' -77.3(10)
Cl2' Zr1 C18' C17' -50.9(15)
Cl1' Zr1 C18' C17' 30.7(18)
C2 Zr1 C18' C17' -151.8(15)
C18 Zr1 C18' C17' -8(2)
C11' Zr1 C18' C17' 82.4(17)
C10' Zr1 C18' C17' 119.7(16)
C11 Zr1 C18' C17' 100.2(16)
Cl1 Zr1 C18' C17' 59.5(18)
C1 Zr1 C18' C17' 173.6(15)
Cl2 Zr1 C18' C17' -66.8(15)
C9 Zr1 C18' C17' 159.2(15)
C17 Zr1 C18' C17' 20.1(16)
C12 Zr1 C18' C17' 59.1(14)
C10 Zr1 C18' C17' 144(2)
C8 Zr1 C18' C17' -176.8(14)
C3 Zr1 C18' C17' -139.4(14)
C12' Zr1 C18' C17' 42.4(15)
